data_4305048
loop_
_publ_author_name
'Sheng-Qing Xia'
'Svilen Bobev'

_publ_contact_author_address
; 
Department of Chemistry and Biochemistry
304A Drake Hall
University of Delaware
Newark, DE 19716
USA
;
_publ_contact_author_email sbobev@chem.udel.edu
_publ_contact_author_fax 'Intl. Code + (302) 8316335'
_publ_contact_author_phone 'Intl. Code + (302) 8318720'
_publ_section_title
;
Zintl Phase Variations Through Cation Selection. Synthesis and Structure of
A21Cd4Pn18 (A = Eu, Sr, Ba; Pn = Sb, Bi)
;
_journal_name_full 'Inorganic Chemistry'
_journal_page_first 1919
_journal_page_last 1921
_journal_paper_doi 10.1021/ic800242a
_journal_volume 47
_journal_year 2008
_chemical_formula_moiety 'Bi18 Cd4 Eu21'
_chemical_formula_sum 'Bi18 Cd4 Eu21'
_chemical_formula_weight 7402.40
_chemical_name_systematic
; 
 ? 
;
_space_group_IT_number 12
_symmetry_cell_setting monoclinic
_symmetry_space_group_name_Hall '-C 2y'
_symmetry_space_group_name_H-M 'C 1 2/m 1'
_atom_sites_solution_primary direct
_atom_sites_solution_secondary difmap
_audit_creation_method SHELXL-97
_cell_angle_alpha 90.00
_cell_angle_beta 92.0730(10)
_cell_angle_gamma 90.00
_cell_formula_units_Z 4
_cell_length_a 18.3298(13)
_cell_length_b 17.4929(12)
_cell_length_c 17.9504(13)
_cell_measurement_reflns_used 6090
_cell_measurement_temperature 120(2)
_cell_measurement_theta_max 26.37
_cell_measurement_theta_min 1.14
_cell_volume 5751.9(7)
_computing_cell_refinement 'SMART (Bruker, 2000)'
_computing_data_collection 'SMART (Bruker, 2000)'
_computing_data_reduction 'SAINT (Bruker, 1999)'
_computing_molecular_graphics 'SHELXTL 5.1 (Sheldrick, 1994)'
_computing_publication_material 'SHELXL-97 (Sheldrick, 1997)'
_computing_structure_refinement 'SHELXL-97 (Sheldrick, 1997)'
_computing_structure_solution 'SHELXS-97 (Sheldrick, 1990)'
_diffrn_ambient_temperature 120(2)
_diffrn_detector_area_resol_mean 8.3
_diffrn_measured_fraction_theta_full 1.000
_diffrn_measured_fraction_theta_max 1.000
_diffrn_measurement_device_type 'Bruker Smart APEX'
_diffrn_measurement_method \w
_diffrn_radiation_monochromator graphite
_diffrn_radiation_source 'fine-focus sealed tube'
_diffrn_radiation_type MoK\a
_diffrn_radiation_wavelength 0.71073
_diffrn_reflns_av_R_equivalents 0.0720
_diffrn_reflns_av_sigmaI/netI 0.0518
_diffrn_reflns_limit_h_max 22
_diffrn_reflns_limit_h_min -22
_diffrn_reflns_limit_k_max 21
_diffrn_reflns_limit_k_min -21
_diffrn_reflns_limit_l_max 22
_diffrn_reflns_limit_l_min -22
_diffrn_reflns_number 31007
_diffrn_reflns_theta_full 26.37
_diffrn_reflns_theta_max 26.37
_diffrn_reflns_theta_min 1.14
_diffrn_standards_decay_% 0
_diffrn_standards_interval_count 0
_diffrn_standards_number 0
_exptl_absorpt_coefficient_mu 78.758
_exptl_absorpt_correction_T_max 0.094
_exptl_absorpt_correction_T_min 0.037
_exptl_absorpt_correction_type multi-scan
_exptl_absorpt_process_details 'SADABS (Sheldrick, 2003)'
_exptl_crystal_colour Black
_exptl_crystal_density_diffrn 8.548
_exptl_crystal_density_method 'not measured'
_exptl_crystal_description Irregular
_exptl_crystal_F_000 12036
_exptl_crystal_size_max 0.070
_exptl_crystal_size_mid 0.035
_exptl_crystal_size_min 0.035
_refine_diff_density_max 3.316
_refine_diff_density_min -2.502
_refine_diff_density_rms 0.521
_refine_ls_extinction_method none
_refine_ls_goodness_of_fit_ref 1.079
_refine_ls_matrix_type full
_refine_ls_number_parameters 215
_refine_ls_number_reflns 6090
_refine_ls_number_restraints 0
_refine_ls_restrained_S_all 1.079
_refine_ls_R_factor_all 0.0452
_refine_ls_R_factor_gt 0.0349
_refine_ls_shift/su_max 0.000
_refine_ls_shift/su_mean 0.000
_refine_ls_structure_factor_coef Fsqd
_refine_ls_weighting_details 'calc w=1/[\s^2^(Fo^2^)+(0.0196P)^2^+83.8637P] where P=(Fo^2^+2Fc^2^)/3'
_refine_ls_weighting_scheme calc
_refine_ls_wR_factor_gt 0.0703
_refine_ls_wR_factor_ref 0.0740
_reflns_number_gt 5165
_reflns_number_total 6090
_reflns_threshold_expression >2sigma(I)
_cod_data_source_file ic800242a-file002_1.cif
_cod_data_source_block Eu21Cd4Bi18
_cod_depositor_comments
;
The following automatic conversions were performed:
'_symmetry_cell_setting' value 'Monoclinic' changed to 'monoclinic'
according to '/home/saulius/struct/CIF-dictionaries/cif_core.dic'
dictionary named 'cif_core.dic' version 2.4.1 from 2010-06-29.

Automatic conversion script
Id: cif_fix_enum 1527 2010-12-29 10:47:43Z saulius 
;
_cod_original_sg_symbol_H-M 'C 2/m'
_cod_database_code 4305048

loop_
_symmetry_equiv_pos_as_xyz
'x, y, z'
'-x, y, -z'
'x+1/2, y+1/2, z'
'-x+1/2, y+1/2, -z'
'-x, -y, -z'
'x, -y, z'
'-x+1/2, -y+1/2, -z'
'x+1/2, -y+1/2, z'

loop_
_atom_site_label
_atom_site_type_symbol
_atom_site_fract_x
_atom_site_fract_y
_atom_site_fract_z
_atom_site_U_iso_or_equiv
_atom_site_adp_type
_atom_site_occupancy
_atom_site_symmetry_multiplicity
_atom_site_calc_flag
_atom_site_refinement_flags
_atom_site_disorder_assembly
_atom_site_disorder_group
Eu1 Eu 0.08683(5) 0.15563(5) 0.35024(5) 0.01679(19) Uani 1 1 d . . .
Eu2 Eu 0.08866(5) 0.16247(5) 0.14680(5) 0.01660(19) Uani 1 1 d . . .
Eu3 Eu 0.11239(5) 0.11970(5) 0.57598(5) 0.01825(19) Uani 1 1 d . . .
Eu4 Eu 0.11848(5) 0.37147(5) 0.05637(5) 0.01847(19) Uani 1 1 d . . .
Eu5 Eu 0.15639(5) 0.33740(5) 0.43478(5) 0.01680(19) Uani 1 1 d . . .
Eu6 Eu 0.25354(5) 0.32608(5) 0.24261(5) 0.01758(19) Uani 1 1 d . . .
Eu7 Eu 0.36800(5) 0.37185(5) 0.06187(5) 0.01876(19) Uani 1 1 d . . .
Eu8 Eu 0.42762(5) 0.16988(5) 0.15668(5) 0.01656(18) Uani 1 1 d . . .
Eu9 Eu 0.44574(5) 0.12574(5) 0.38095(5) 0.01662(19) Uani 1 1 d . . .
Eu10 Eu 0.25528(7) 0.0000 0.41912(7) 0.0177(3) Uani 1 2 d S . .
Eu11 Eu 0.26431(7) 0.0000 0.09315(7) 0.0173(3) Uani 1 2 d S . .
Eu12 Eu 0.59182(7) 0.0000 0.25328(7) 0.0182(3) Uani 1 2 d S . .
Cd1 Cd 0.26725(7) 0.12413(7) 0.24685(7) 0.0174(3) Uani 1 1 d . . .
Cd2 Cd 0.00145(10) 0.0000 0.78912(12) 0.0232(4) Uani 1 2 d S . .
Cd3 Cd 0.15455(10) 0.0000 0.75314(11) 0.0186(4) Uani 1 2 d S . .
Bi1 Bi 0.07913(3) 0.31804(4) 0.25591(4) 0.01573(14) Uani 1 1 d . . .
Bi2 Bi 0.25686(4) 0.20131(4) 0.09185(4) 0.01638(14) Uani 1 1 d . . .
Bi3 Bi 0.27013(4) 0.19827(4) 0.39384(4) 0.01660(14) Uani 1 1 d . . .
Bi4 Bi 0.43140(3) 0.35035(4) 0.24364(4) 0.01631(14) Uani 1 1 d . . .
Bi5 Bi 0.04935(5) 0.0000 0.43425(5) 0.0175(2) Uani 1 2 d S . .
Bi6 Bi 0.06142(5) 0.0000 0.05908(6) 0.0193(2) Uani 1 2 d S . .
Bi7 Bi 0.15431(5) 0.0000 0.25330(5) 0.0167(2) Uani 1 2 d S . .
Bi8 Bi 0.25196(5) 0.0000 0.62459(5) 0.01623(19) Uani 1 2 d S . .
Bi9 Bi 0.38259(5) 0.0000 0.25721(5) 0.01581(19) Uani 1 2 d S . .
Bi10 Bi 0.42548(5) 0.0000 0.53583(5) 0.01613(19) Uani 1 2 d S . .
Bi11 Bi 0.46363(5) 0.0000 0.07657(5) 0.0167(2) Uani 1 2 d S . .
Bi12 Bi 0.73860(5) 0.0000 0.11727(5) 0.0171(2) Uani 1 2 d S . .
Bi13 Bi 0.0000 0.24455(5) 0.5000 0.01571(19) Uani 1 2 d S . .
Bi14 Bi 0.0000 0.24293(5) 0.0000 0.01560(19) Uani 1 2 d S . .

loop_
_atom_site_aniso_label
_atom_site_aniso_U_11
_atom_site_aniso_U_22
_atom_site_aniso_U_33
_atom_site_aniso_U_23
_atom_site_aniso_U_13
_atom_site_aniso_U_12
Eu1 0.0167(4) 0.0186(4) 0.0149(5) 0.0003(3) -0.0014(4) -0.0008(3)
Eu2 0.0163(4) 0.0188(4) 0.0145(5) 0.0000(3) -0.0006(4) 0.0001(3)
Eu3 0.0178(4) 0.0214(4) 0.0154(5) -0.0003(4) -0.0020(4) 0.0035(3)
Eu4 0.0186(5) 0.0209(4) 0.0157(5) -0.0004(4) -0.0020(4) -0.0031(3)
Eu5 0.0166(4) 0.0192(4) 0.0145(5) -0.0007(3) -0.0007(4) 0.0003(3)
Eu6 0.0153(4) 0.0211(4) 0.0162(5) 0.0001(4) -0.0007(4) -0.0003(3)
Eu7 0.0205(5) 0.0207(4) 0.0151(5) 0.0008(4) 0.0010(4) 0.0036(3)
Eu8 0.0156(4) 0.0195(4) 0.0145(5) 0.0002(3) -0.0008(3) -0.0005(3)
Eu9 0.0154(4) 0.0200(4) 0.0143(5) -0.0011(3) -0.0005(4) -0.0011(3)
Eu10 0.0176(6) 0.0191(6) 0.0163(7) 0.000 -0.0025(5) 0.000
Eu11 0.0189(6) 0.0176(6) 0.0154(7) 0.000 -0.0003(5) 0.000
Eu12 0.0201(6) 0.0164(6) 0.0180(7) 0.000 0.0001(5) 0.000
Cd1 0.0178(6) 0.0192(6) 0.0151(7) -0.0003(5) -0.0006(5) -0.0001(5)
Cd2 0.0185(10) 0.0212(9) 0.0301(12) 0.000 0.0025(8) 0.000
Cd3 0.0185(9) 0.0209(9) 0.0165(10) 0.000 0.0007(8) 0.000
Bi1 0.0153(3) 0.0175(3) 0.0143(3) 0.0001(2) -0.0012(3) -0.0002(2)
Bi2 0.0158(3) 0.0190(3) 0.0142(3) 0.0003(3) -0.0010(3) -0.0001(2)
Bi3 0.0168(3) 0.0185(3) 0.0143(3) -0.0010(2) -0.0016(3) 0.0013(2)
Bi4 0.0149(3) 0.0192(3) 0.0147(3) -0.0009(3) -0.0006(3) 0.0001(2)
Bi5 0.0193(5) 0.0172(4) 0.0161(5) 0.000 0.0002(4) 0.000
Bi6 0.0216(5) 0.0182(5) 0.0179(5) 0.000 -0.0011(4) 0.000
Bi7 0.0158(5) 0.0185(5) 0.0157(5) 0.000 0.0000(4) 0.000
Bi8 0.0150(4) 0.0186(5) 0.0150(5) 0.000 0.0000(4) 0.000
Bi9 0.0157(5) 0.0179(4) 0.0136(5) 0.000 -0.0014(4) 0.000
Bi10 0.0154(5) 0.0172(4) 0.0158(5) 0.000 -0.0003(4) 0.000
Bi11 0.0166(5) 0.0182(5) 0.0151(5) 0.000 -0.0001(4) 0.000
Bi12 0.0159(5) 0.0191(5) 0.0162(5) 0.000 -0.0016(4) 0.000
Bi13 0.0153(4) 0.0175(4) 0.0142(5) 0.000 -0.0007(4) 0.000
Bi14 0.0148(4) 0.0181(4) 0.0137(5) 0.000 -0.0017(4) 0.000

loop_
_atom_type_symbol
_atom_type_description
_atom_type_scat_dispersion_real
_atom_type_scat_dispersion_imag
_atom_type_scat_source
Cd Cd -0.8075 1.2024 'International Tables Vol C Tables 4.2.6.8 and 6.1.1.4'
Eu Eu -0.1578 3.6682 'International Tables Vol C Tables 4.2.6.8 and 6.1.1.4'
Bi Bi -4.1077 10.2566 'International Tables Vol C Tables 4.2.6.8 and 6.1.1.4'

loop_
_geom_angle_atom_site_label_1
_geom_angle_atom_site_label_2
_geom_angle_atom_site_label_3
_geom_angle
_geom_angle_site_symmetry_1
_geom_angle_site_symmetry_3
_geom_angle_publ_flag
Bi5 Eu1 Bi1 165.10(4) . . ?
Bi5 Eu1 Bi4 92.84(3) . 8_455 ?
Bi1 Eu1 Bi4 73.56(2) . 8_455 ?
Bi5 Eu1 Bi7 69.91(3) . . ?
Bi1 Eu1 Bi7 115.15(3) . . ?
Bi4 Eu1 Bi7 90.01(3) 8_455 . ?
Bi5 Eu1 Bi3 107.25(3) . . ?
Bi1 Eu1 Bi3 87.38(3) . . ?
Bi4 Eu1 Bi3 156.40(3) 8_455 . ?
Bi7 Eu1 Bi3 85.58(3) . . ?
Bi5 Eu1 Bi13 84.59(3) . . ?
Bi1 Eu1 Bi13 89.96(3) . . ?
Bi4 Eu1 Bi13 92.91(2) 8_455 . ?
Bi7 Eu1 Bi13 154.44(3) . . ?
Bi3 Eu1 Bi13 101.01(3) . . ?
Bi5 Eu1 Eu2 120.58(3) . . ?
Bi1 Eu1 Eu2 57.46(2) . . ?
Bi4 Eu1 Eu2 58.18(2) 8_455 . ?
Bi7 Eu1 Eu2 60.66(2) . . ?
Bi3 Eu1 Eu2 99.95(3) . . ?
Bi13 Eu1 Eu2 140.02(3) . . ?
Bi5 Eu1 Eu5 127.60(3) . . ?
Bi1 Eu1 Eu5 58.90(2) . . ?
Bi4 Eu1 Eu5 121.76(3) 8_455 . ?
Bi7 Eu1 Eu5 138.40(3) . . ?
Bi3 Eu1 Eu5 54.28(2) . . ?
Bi13 Eu1 Eu5 58.11(2) . . ?
Eu2 Eu1 Eu5 111.30(3) . . ?
Bi5 Eu1 Cd1 107.77(3) . . ?
Bi1 Eu1 Cd1 84.18(3) . . ?
Bi4 Eu1 Cd1 116.10(3) 8_455 . ?
Bi7 Eu1 Cd1 47.73(3) . . ?
Bi3 Eu1 Cd1 46.49(2) . . ?
Bi13 Eu1 Cd1 147.08(3) . . ?
Eu2 Eu1 Cd1 59.28(3) . . ?
Eu5 Eu1 Cd1 91.77(3) . . ?
Bi5 Eu1 Eu3 59.56(3) . 2_556 ?
Bi1 Eu1 Eu3 106.46(3) . 2_556 ?
Bi4 Eu1 Eu3 54.40(2) 8_455 2_556 ?
Bi7 Eu1 Eu3 112.94(3) . 2_556 ?
Bi3 Eu1 Eu3 147.54(3) . 2_556 ?
Bi13 Eu1 Eu3 51.124(19) . 2_556 ?
Eu2 Eu1 Eu3 112.30(3) . 2_556 ?
Eu5 Eu1 Eu3 107.68(3) . 2_556 ?
Cd1 Eu1 Eu3 160.53(3) . 2_556 ?
Bi5 Eu1 Eu3 54.83(2) . . ?
Bi1 Eu1 Eu3 129.58(3) . . ?
Bi4 Eu1 Eu3 128.16(3) 8_455 . ?
Bi7 Eu1 Eu3 110.07(3) . . ?
Bi3 Eu1 Eu3 74.81(2) . . ?
Bi13 Eu1 Eu3 49.896(19) . . ?
Eu2 Eu1 Eu3 170.08(3) . . ?
Eu5 Eu1 Eu3 72.78(2) . . ?
Cd1 Eu1 Eu3 112.34(3) . . ?
Eu3 Eu1 Eu3 73.80(3) 2_556 . ?
Bi5 Eu1 Eu10 59.05(3) . . ?
Bi1 Eu1 Eu10 135.52(3) . . ?
Bi4 Eu1 Eu10 137.03(3) 8_455 . ?
Bi7 Eu1 Eu10 51.64(2) . . ?
Bi3 Eu1 Eu10 52.609(19) . . ?
Bi13 Eu1 Eu10 113.68(3) . . ?
Eu2 Eu1 Eu10 106.13(3) . . ?
Eu5 Eu1 Eu10 101.13(3) . . ?
Cd1 Eu1 Eu10 55.18(3) . . ?
Eu3 Eu1 Eu10 117.78(3) 2_556 . ?
Eu3 Eu1 Eu10 63.97(2) . . ?
Bi6 Eu2 Bi2 99.24(3) . . ?
Bi6 Eu2 Bi14 85.72(3) . . ?
Bi2 Eu2 Bi14 96.24(3) . . ?
Bi6 Eu2 Bi1 166.29(4) . . ?
Bi2 Eu2 Bi1 94.32(3) . . ?
Bi14 Eu2 Bi1 94.82(3) . . ?
Bi6 Eu2 Bi4 94.05(3) . 8_455 ?
Bi2 Eu2 Bi4 164.87(3) . 8_455 ?
Bi14 Eu2 Bi4 91.91(2) . 8_455 ?
Bi1 Eu2 Bi4 72.24(2) . 8_455 ?
Bi6 Eu2 Cd2 52.33(4) . 5_556 ?
Bi2 Eu2 Cd2 135.50(4) . 5_556 ?
Bi14 Eu2 Cd2 112.18(4) . 5_556 ?
Bi1 Eu2 Cd2 115.51(4) . 5_556 ?
Bi4 Eu2 Cd2 50.58(3) 8_455 5_556 ?
Bi6 Eu2 Bi7 67.27(3) . . ?
Bi2 Eu2 Bi7 91.32(3) . . ?
Bi14 Eu2 Bi7 152.81(3) . . ?
Bi1 Eu2 Bi7 110.64(3) . . ?
Bi4 Eu2 Bi7 87.14(3) 8_455 . ?
Cd2 Eu2 Bi7 48.61(3) 5_556 . ?
Bi6 Eu2 Eu1 116.40(3) . . ?
Bi2 Eu2 Eu1 110.10(3) . . ?
Bi14 Eu2 Eu1 140.96(3) . . ?
Bi1 Eu2 Eu1 56.07(2) . . ?
Bi4 Eu2 Eu1 56.82(2) 8_455 . ?
Cd2 Eu2 Eu1 67.90(4) 5_556 . ?
Bi7 Eu2 Eu1 57.30(2) . . ?
Bi6 Eu2 Cd1 101.00(3) . . ?
Bi2 Eu2 Cd1 51.44(3) . . ?
Bi14 Eu2 Cd1 147.54(3) . . ?
Bi1 Eu2 Cd1 85.89(3) . . ?
Bi4 Eu2 Cd1 118.87(3) 8_455 . ?
Cd2 Eu2 Cd1 96.42(4) 5_556 . ?
Bi7 Eu2 Cd1 48.27(3) . . ?
Eu1 Eu2 Cd1 63.48(3) . . ?
Bi6 Eu2 Eu7 55.84(3) . 7 ?
Bi2 Eu2 Eu7 61.70(2) . 7 ?
Bi14 Eu2 Eu7 54.58(2) . 7 ?
Bi1 Eu2 Eu7 134.46(3) . 7 ?
Bi4 Eu2 Eu7 132.91(3) 8_455 7 ?
Cd2 Eu2 Eu7 107.76(4) 5_556 7 ?
Bi7 Eu2 Eu7 108.16(3) . 7 ?
Eu1 Eu2 Eu7 164.41(3) . 7 ?
Cd1 Eu2 Eu7 103.20(3) . 7 ?
Bi6 Eu2 Eu4 127.67(3) . . ?
Bi2 Eu2 Eu4 63.78(2) . . ?
Bi14 Eu2 Eu4 51.27(2) . . ?
Bi1 Eu2 Eu4 60.84(2) . . ?
Bi4 Eu2 Eu4 113.02(3) 8_455 . ?
Cd2 Eu2 Eu4 159.61(4) 5_556 . ?
Bi7 Eu2 Eu4 151.33(3) . . ?
Eu1 Eu2 Eu4 115.90(3) . . ?
Cd1 Eu2 Eu4 103.08(3) . . ?
Eu7 Eu2 Eu4 73.67(2) 7 . ?
Bi6 Eu2 Eu8 122.30(3) . 8_455 ?
Bi2 Eu2 Eu8 122.13(3) . 8_455 ?
Bi14 Eu2 Eu8 54.177(19) . 8_455 ?
Bi1 Eu2 Eu8 49.75(2) . 8_455 ?
Bi4 Eu2 Eu8 54.17(2) 8_455 8_455 ?
Cd2 Eu2 Eu8 102.35(4) 5_556 8_455 ?
Bi7 Eu2 Eu8 139.00(3) . 8_455 ?
Eu1 Eu2 Eu8 87.05(3) . 8_455 ?
Cd1 Eu2 Eu8 135.64(3) . 8_455 ?
Eu7 Eu2 Eu8 108.54(3) 7 8_455 ?
Eu4 Eu2 Eu8 59.17(2) . 8_455 ?
Bi13 Eu3 Bi8 167.83(4) . . ?
Bi13 Eu3 Bi4 97.32(3) . 7_556 ?
Bi8 Eu3 Bi4 92.97(3) . 7_556 ?
Bi13 Eu3 Bi5 84.77(3) . . ?
Bi8 Eu3 Bi5 92.53(3) . . ?
Bi4 Eu3 Bi5 135.09(3) 7_556 . ?
Bi13 Eu3 Bi5 82.12(2) . 5_556 ?
Bi8 Eu3 Bi5 105.29(3) . 5_556 ?
Bi4 Eu3 Bi5 85.22(3) 7_556 5_556 ?
Bi5 Eu3 Bi5 50.45(3) . 5_556 ?
Bi13 Eu3 Cd3 144.16(4) . . ?
Bi8 Eu3 Cd3 47.75(3) . . ?
Bi4 Eu3 Cd3 49.26(3) 7_556 . ?
Bi5 Eu3 Cd3 109.19(3) . . ?
Bi5 Eu3 Cd3 82.39(3) 5_556 . ?
Bi13 Eu3 Bi3 81.24(2) . 7_556 ?
Bi8 Eu3 Bi3 93.51(2) . 7_556 ?
Bi4 Eu3 Bi3 83.65(2) 7_556 7_556 ?
Bi5 Eu3 Bi3 140.33(3) . 7_556 ?
Bi5 Eu3 Bi3 158.60(3) 5_556 7_556 ?
Cd3 Eu3 Bi3 103.71(3) . 7_556 ?
Bi13 Eu3 Eu1 57.376(19) . 2_556 ?
Bi8 Eu3 Eu1 134.74(3) . 2_556 ?
Bi4 Eu3 Eu1 53.73(2) 7_556 2_556 ?
Bi5 Eu3 Eu1 93.10(3) . 2_556 ?
Bi5 Eu3 Eu1 49.46(2) 5_556 2_556 ?
Cd3 Eu3 Eu1 88.30(4) . 2_556 ?
Bi3 Eu3 Eu1 109.64(3) 7_556 2_556 ?
Bi13 Eu3 Eu1 55.842(19) . . ?
Bi8 Eu3 Eu1 113.92(3) . . ?
Bi4 Eu3 Eu1 153.08(3) 7_556 . ?
Bi5 Eu3 Eu1 49.06(2) . . ?
Bi5 Eu3 Eu1 88.54(3) 5_556 . ?
Cd3 Eu3 Eu1 155.07(3) . . ?
Bi3 Eu3 Eu1 93.17(2) 7_556 . ?
Eu1 Eu3 Eu1 103.34(3) 2_556 . ?
Bi13 Eu3 Eu6 121.70(3) . 7_556 ?
Bi8 Eu3 Eu6 61.08(2) . 7_556 ?
Bi4 Eu3 Eu6 50.73(2) 7_556 7_556 ?
Bi5 Eu3 Eu6 153.41(3) . 7_556 ?
Bi5 Eu3 Eu6 129.48(3) 5_556 7_556 ?
Cd3 Eu3 Eu6 51.54(3) . 7_556 ?
Bi3 Eu3 Eu6 52.19(2) 7_556 7_556 ?
Eu1 Eu3 Eu6 103.24(3) 2_556 7_556 ?
Eu1 Eu3 Eu6 141.97(3) . 7_556 ?
Bi13 Eu3 Eu3 131.96(2) . 6 ?
Bi8 Eu3 Eu3 51.925(18) . 6 ?
Bi4 Eu3 Eu3 98.850(18) 7_556 6 ?
Bi5 Eu3 Eu3 52.773(18) . 6 ?
Bi5 Eu3 Eu3 54.757(16) 5_556 6 ?
Cd3 Eu3 Eu3 57.17(2) . 6 ?
Bi3 Eu3 Eu3 145.341(16) 7_556 6 ?
Eu1 Eu3 Eu3 99.085(18) 2_556 6 ?
Eu1 Eu3 Eu3 98.793(17) . 6 ?
Eu6 Eu3 Eu3 103.313(17) 7_556 6 ?
Bi13 Eu3 Eu5 118.08(3) . 7_556 ?
Bi8 Eu3 Eu5 52.17(2) . 7_556 ?
Bi4 Eu3 Eu5 106.35(3) 7_556 7_556 ?
Bi5 Eu3 Eu5 112.00(3) . 7_556 ?
Bi5 Eu3 Eu5 154.15(3) 5_556 7_556 ?
Cd3 Eu3 Eu5 87.91(3) . 7_556 ?
Bi3 Eu3 Eu5 47.233(18) 7_556 7_556 ?
Eu1 Eu3 Eu5 154.43(3) 2_556 7_556 ?
Eu1 Eu3 Eu5 90.37(2) . 7_556 ?
Eu6 Eu3 Eu5 55.70(2) 7_556 7_556 ?
Eu3 Eu3 Eu5 100.013(16) 6 7_556 ?
Bi14 Eu4 Bi12 178.72(4) . 3_455 ?
Bi14 Eu4 Bi11 88.10(3) . 7 ?
Bi12 Eu4 Bi11 93.00(3) 3_455 7 ?
Bi14 Eu4 Bi11 86.79(3) . 3_455 ?
Bi12 Eu4 Bi11 93.40(3) 3_455 3_455 ?
Bi11 Eu4 Bi11 50.80(3) 7 3_455 ?
Bi14 Eu4 Bi2 87.83(2) . 7 ?
Bi12 Eu4 Bi2 92.83(3) 3_455 7 ?
Bi11 Eu4 Bi2 89.58(3) 7 7 ?
Bi11 Eu4 Bi2 140.14(3) 3_455 7 ?
Bi14 Eu4 Bi1 88.62(2) . . ?
Bi12 Eu4 Bi1 90.14(3) 3_455 . ?
Bi11 Eu4 Bi1 134.08(3) 7 . ?
Bi11 Eu4 Bi1 83.28(3) 3_455 . ?
Bi2 Eu4 Bi1 136.03(3) 7 . ?
Bi14 Eu4 Bi2 86.96(2) . . ?
Bi12 Eu4 Bi2 92.47(3) 3_455 . ?
Bi11 Eu4 Bi2 146.65(3) 7 . ?
Bi11 Eu4 Bi2 161.10(3) 3_455 . ?
Bi2 Eu4 Bi2 57.30(2) 7 . ?
Bi1 Eu4 Bi2 78.76(2) . . ?
Bi14 Eu4 Eu8 57.119(19) . 7 ?
Bi12 Eu4 Eu8 124.12(3) 3_455 7 ?
Bi11 Eu4 Eu8 53.03(2) 7 7 ?
Bi11 Eu4 Eu8 93.96(3) 3_455 7 ?
Bi2 Eu4 Eu8 51.14(2) 7 7 ?
Bi1 Eu4 Eu8 145.74(3) . 7 ?
Bi2 Eu4 Eu8 97.57(3) . 7 ?
Bi14 Eu4 Eu2 53.37(2) . . ?
Bi12 Eu4 Eu2 125.46(3) 3_455 . ?
Bi11 Eu4 Eu2 141.01(3) 7 . ?
Bi11 Eu4 Eu2 113.59(3) 3_455 . ?
Bi2 Eu4 Eu2 94.12(3) 7 . ?
Bi1 Eu4 Eu2 50.64(2) . . ?
Bi2 Eu4 Eu2 49.393(19) . . ?
Eu8 Eu4 Eu2 101.28(3) 7 . ?
Bi14 Eu4 Eu8 55.916(19) . 8_455 ?
Bi12 Eu4 Eu8 123.32(3) 3_455 8_455 ?
Bi11 Eu4 Eu8 93.41(3) 7 8_455 ?
Bi11 Eu4 Eu8 51.64(2) 3_455 8_455 ?
Bi2 Eu4 Eu8 143.44(3) 7 8_455 ?
Bi1 Eu4 Eu8 48.781(19) . 8_455 ?
Bi2 Eu4 Eu8 110.69(3) . 8_455 ?
Eu8 Eu4 Eu8 103.83(3) 7 8_455 ?
Eu2 Eu4 Eu8 61.94(2) . 8_455 ?
Bi14 Eu4 Eu11 121.75(3) . 7 ?
Bi12 Eu4 Eu11 59.48(3) 3_455 7 ?
Bi11 Eu4 Eu11 56.18(3) 7 7 ?
Bi11 Eu4 Eu11 98.79(3) 3_455 7 ?
Bi2 Eu4 Eu11 52.392(18) 7 7 ?
Bi1 Eu4 Eu11 149.58(3) . 7 ?
Bi2 Eu4 Eu11 99.66(3) . 7 ?
Eu8 Eu4 Eu11 64.65(2) 7 7 ?
Eu2 Eu4 Eu11 145.91(3) . 7 ?
Eu8 Eu4 Eu11 148.96(3) 8_455 7 ?
Bi14 Eu4 Eu6 119.18(3) . . ?
Bi12 Eu4 Eu6 59.64(2) 3_455 . ?
Bi11 Eu4 Eu6 151.70(3) 7 . ?
Bi11 Eu4 Eu6 118.67(3) 3_455 . ?
Bi2 Eu4 Eu6 98.25(3) 7 . ?
Bi1 Eu4 Eu6 47.406(19) . . ?
Bi2 Eu4 Eu6 50.711(19) . . ?
Eu8 Eu4 Eu6 147.34(3) 7 . ?
Eu2 Eu4 Eu6 65.83(2) . . ?
Eu8 Eu4 Eu6 96.14(3) 8_455 . ?
Eu11 Eu4 Eu6 108.38(3) 7 . ?
Bi10 Eu5 Bi3 166.92(3) 7_556 . ?
Bi10 Eu5 Bi3 100.63(3) 7_556 7_556 ?
Bi3 Eu5 Bi3 80.34(3) . 7_556 ?
Bi10 Eu5 Bi1 93.43(3) 7_556 . ?
Bi3 Eu5 Bi1 87.83(3) . . ?
Bi3 Eu5 Bi1 163.74(3) 7_556 . ?
Bi10 Eu5 Bi8 64.46(2) 7_556 7_556 ?
Bi3 Eu5 Bi8 102.58(3) . 7_556 ?
Bi3 Eu5 Bi8 104.40(3) 7_556 7_556 ?
Bi1 Eu5 Bi8 88.96(3) . 7_556 ?
Bi10 Eu5 Bi13 87.92(3) 7_556 . ?
Bi3 Eu5 Bi13 105.14(3) . . ?
Bi3 Eu5 Bi13 85.10(2) 7_556 . ?
Bi1 Eu5 Bi13 87.31(2) . . ?
Bi8 Eu5 Bi13 151.85(3) 7_556 . ?
Bi10 Eu5 Eu1 130.98(3) 7_556 . ?
Bi3 Eu5 Eu1 59.37(2) . . ?
Bi3 Eu5 Eu1 109.45(3) 7_556 . ?
Bi1 Eu5 Eu1 54.51(2) . . ?
Bi8 Eu5 Eu1 137.07(3) 7_556 . ?
Bi13 Eu5 Eu1 58.19(2) . . ?
Bi10 Eu5 Eu9 58.90(2) 7_556 7_556 ?
Bi3 Eu5 Eu9 129.37(3) . 7_556 ?
Bi3 Eu5 Eu9 56.41(2) 7_556 7_556 ?
Bi1 Eu5 Eu9 127.24(3) . 7_556 ?
Bi8 Eu5 Eu9 111.97(3) 7_556 7_556 ?
Bi13 Eu5 Eu9 51.430(19) . 7_556 ?
Eu1 Eu5 Eu9 108.52(3) . 7_556 ?
Bi10 Eu5 Eu6 114.17(3) 7_556 . ?
Bi3 Eu5 Eu6 57.32(2) . . ?
Bi3 Eu5 Eu6 127.64(3) 7_556 . ?
Bi1 Eu5 Eu6 50.90(2) . . ?
Bi8 Eu5 Eu6 62.37(2) 7_556 . ?
Bi13 Eu5 Eu6 131.65(3) . . ?
Eu1 Eu5 Eu6 76.10(3) . . ?
Eu9 Eu5 Eu6 173.06(3) 7_556 . ?
Bi10 Eu5 Eu9 56.88(2) 7_556 8_455 ?
Bi3 Eu5 Eu9 132.57(3) . 8_455 ?
Bi3 Eu5 Eu9 126.92(3) 7_556 8_455 ?
Bi1 Eu5 Eu9 55.62(2) . 8_455 ?
Bi8 Eu5 Eu9 105.43(3) 7_556 8_455 ?
Bi13 Eu5 Eu9 50.646(19) . 8_455 ?
Eu1 Eu5 Eu9 74.11(2) . 8_455 ?
Eu9 Eu5 Eu9 71.96(3) 7_556 8_455 ?
Eu6 Eu5 Eu9 105.03(3) . 8_455 ?
Bi10 Eu5 Eu10 58.21(3) 7_556 7_556 ?
Bi3 Eu5 Eu10 114.19(3) . 7_556 ?
Bi3 Eu5 Eu10 54.37(2) 7_556 7_556 ?
Bi1 Eu5 Eu10 141.74(3) . 7_556 ?
Bi8 Eu5 Eu10 56.92(3) 7_556 7_556 ?
Bi13 Eu5 Eu10 114.07(3) . 7_556 ?
Eu1 Eu5 Eu10 163.73(3) . 7_556 ?
Eu9 Eu5 Eu10 62.70(3) 7_556 7_556 ?
Eu6 Eu5 Eu10 114.10(3) . 7_556 ?
Eu9 Eu5 Eu10 113.13(3) 8_455 7_556 ?
Bi10 Eu5 Eu3 108.26(3) 7_556 7_556 ?
Bi3 Eu5 Eu3 59.31(2) . 7_556 ?
Bi3 Eu5 Eu3 73.29(2) 7_556 7_556 ?
Bi1 Eu5 Eu3 110.08(3) . 7_556 ?
Bi8 Eu5 Eu3 50.22(2) 7_556 7_556 ?
Bi13 Eu5 Eu3 154.85(3) . 7_556 ?
Eu1 Eu5 Eu3 116.88(3) . 7_556 ?
Eu9 Eu5 Eu3 120.66(3) 7_556 7_556 ?
Eu6 Eu5 Eu3 59.62(2) . 7_556 ?
Eu9 Eu5 Eu3 154.49(3) 8_455 7_556 ?
Eu10 Eu5 Eu3 63.16(2) 7_556 7_556 ?
Bi1 Eu6 Bi4 173.29(4) . . ?
Bi1 Eu6 Cd3 121.23(4) . 7_556 ?
Bi4 Eu6 Cd3 53.64(3) . 7_556 ?
Bi1 Eu6 Bi2 94.34(3) . . ?
Bi4 Eu6 Bi2 92.30(3) . . ?
Cd3 Eu6 Bi2 122.95(4) 7_556 . ?
Bi1 Eu6 Bi3 88.48(3) . . ?
Bi4 Eu6 Bi3 91.13(3) . . ?
Cd3 Eu6 Bi3 120.69(4) 7_556 . ?
Bi2 Eu6 Bi3 101.41(3) . . ?
Bi1 Eu6 Cd1 91.42(3) . . ?
Bi4 Eu6 Cd1 93.39(3) . . ?
Cd3 Eu6 Cd1 146.95(4) 7_556 . ?
Bi2 Eu6 Cd1 52.25(3) . . ?
Bi3 Eu6 Cd1 49.17(3) . . ?
Bi1 Eu6 Bi12 91.63(3) . 3_455 ?
Bi4 Eu6 Bi12 87.13(3) . 3_455 ?
Cd3 Eu6 Bi12 48.31(3) 7_556 3_455 ?
Bi2 Eu6 Bi12 92.57(3) . 3_455 ?
Bi3 Eu6 Bi12 165.97(3) . 3_455 ?
Cd1 Eu6 Bi12 144.82(4) . 3_455 ?
Bi1 Eu6 Bi8 86.59(3) . 7_556 ?
Bi4 Eu6 Bi8 86.73(3) . 7_556 ?
Cd3 Eu6 Bi8 47.30(3) 7_556 7_556 ?
Bi2 Eu6 Bi8 166.98(3) . 7_556 ?
Bi3 Eu6 Bi8 91.59(3) . 7_556 ?
Cd1 Eu6 Bi8 140.76(4) . 7_556 ?
Bi12 Eu6 Bi8 74.42(2) 3_455 7_556 ?
Bi1 Eu6 Eu5 57.04(2) . . ?
Bi4 Eu6 Eu5 117.88(3) . . ?
Cd3 Eu6 Eu5 99.82(4) 7_556 . ?
Bi2 Eu6 Eu5 137.14(3) . . ?
Bi3 Eu6 Eu5 52.18(2) . . ?
Cd1 Eu6 Eu5 93.74(3) . . ?
Bi12 Eu6 Eu5 117.00(3) 3_455 . ?
Bi8 Eu6 Eu5 53.05(2) 7_556 . ?
Bi1 Eu6 Eu7 128.28(3) . . ?
Bi4 Eu6 Eu7 55.29(2) . . ?
Cd3 Eu6 Eu7 64.88(4) 7_556 . ?
Bi2 Eu6 Eu7 58.08(2) . . ?
Bi3 Eu6 Eu7 135.87(3) . . ?
Cd1 Eu6 Eu7 100.24(3) . . ?
Bi12 Eu6 Eu7 52.22(2) 3_455 . ?
Bi8 Eu6 Eu7 111.58(3) 7_556 . ?
Eu5 Eu6 Eu7 164.62(3) . . ?
Bi1 Eu6 Eu3 121.16(3) . 7_556 ?
Bi4 Eu6 Eu3 53.31(2) . 7_556 ?
Cd3 Eu6 Eu3 60.42(4) 7_556 7_556 ?
Bi2 Eu6 Eu3 137.12(3) . 7_556 ?
Bi3 Eu6 Eu3 60.28(2) . 7_556 ?
Cd1 Eu6 Eu3 99.95(3) . 7_556 ?
Bi12 Eu6 Eu3 108.23(3) 3_455 7_556 ?
Bi8 Eu6 Eu3 50.19(2) 7_556 7_556 ?
Eu5 Eu6 Eu3 64.68(2) . 7_556 ?
Eu7 Eu6 Eu3 106.21(3) . 7_556 ?
Bi1 Eu6 Eu4 60.29(2) . . ?
Bi4 Eu6 Eu4 122.73(3) . . ?
Cd3 Eu6 Eu4 97.14(4) 7_556 . ?
Bi2 Eu6 Eu4 61.43(2) . . ?
Bi3 Eu6 Eu4 140.56(3) . . ?
Cd1 Eu6 Eu4 104.31(3) . . ?
Bi12 Eu6 Eu4 48.84(2) 3_455 . ?
Bi8 Eu6 Eu4 108.47(3) 7_556 . ?
Eu5 Eu6 Eu4 114.74(3) . . ?
Eu7 Eu6 Eu4 68.00(2) . . ?
Eu3 Eu6 Eu4 155.69(3) 7_556 . ?
Bi14 Eu7 Bi6 83.58(3) 7 7 ?
Bi14 Eu7 Bi12 175.69(3) 7 3_455 ?
Bi6 Eu7 Bi12 92.13(3) 7 3_455 ?
Bi14 Eu7 Bi4 91.46(2) 7 . ?
Bi6 Eu7 Bi4 123.53(3) 7 . ?
Bi12 Eu7 Bi4 90.57(3) 3_455 . ?
Bi14 Eu7 Bi2 88.44(3) 7 . ?
Bi6 Eu7 Bi2 148.78(3) 7 . ?
Bi12 Eu7 Bi2 95.48(3) 3_455 . ?
Bi4 Eu7 Bi2 86.69(2) . . ?
Bi14 Eu7 Bi2 88.88(2) 7 7 ?
Bi6 Eu7 Bi2 89.51(3) 7 7 ?
Bi12 Eu7 Bi2 91.51(3) 3_455 7 ?
Bi4 Eu7 Bi2 146.79(3) . 7 ?
Bi2 Eu7 Bi2 60.12(2) . 7 ?
Bi14 Eu7 Eu2 54.378(19) 7 7 ?
Bi6 Eu7 Eu2 52.76(2) 7 7 ?
Bi12 Eu7 Eu2 122.99(3) 3_455 7 ?
Bi4 Eu7 Eu2 144.97(3) . 7 ?
Bi2 Eu7 Eu2 98.58(3) . 7 ?
Bi2 Eu7 Eu2 51.74(2) 7 7 ?
Bi14 Eu7 Eu6 123.50(3) 7 . ?
Bi6 Eu7 Eu6 150.34(3) 7 . ?
Bi12 Eu7 Eu6 60.60(2) 3_455 . ?
Bi4 Eu7 Eu6 51.68(2) . . ?
Bi2 Eu7 Eu6 53.71(2) . . ?
Bi2 Eu7 Eu6 101.79(3) 7 . ?
Eu2 Eu7 Eu6 151.25(3) 7 . ?
Bi14 Eu7 Eu8 55.40(2) 7 . ?
Bi6 Eu7 Eu8 137.54(3) 7 . ?
Bi12 Eu7 Eu8 128.71(3) 3_455 . ?
Bi4 Eu7 Eu8 55.30(2) . . ?
Bi2 Eu7 Eu8 51.06(2) . . ?
Bi2 Eu7 Eu8 99.19(3) 7 . ?
Eu2 Eu7 Eu8 101.98(3) 7 . ?
Eu6 Eu7 Eu8 68.11(2) . . ?
Bi14 Eu7 Eu11 119.84(3) 7 7 ?
Bi6 Eu7 Eu11 57.20(3) 7 7 ?
Bi12 Eu7 Eu11 57.55(3) 3_455 7 ?
Bi4 Eu7 Eu11 147.19(3) . 7 ?
Bi2 Eu7 Eu11 102.59(3) . 7 ?
Bi2 Eu7 Eu11 51.732(18) 7 7 ?
Eu2 Eu7 Eu11 65.49(2) 7 7 ?
Eu6 Eu7 Eu11 109.36(3) . 7 ?
Eu8 Eu7 Eu11 150.56(3) . 7 ?
Bi14 Eu7 Eu2 49.980(18) 7 8 ?
Bi6 Eu7 Eu2 86.79(3) 7 8 ?
Bi12 Eu7 Eu2 129.56(3) 3_455 8 ?
Bi4 Eu7 Eu2 50.94(2) . 8 ?
Bi2 Eu7 Eu2 110.74(3) . 8 ?
Bi2 Eu7 Eu2 138.85(3) 7 8 ?
Eu2 Eu7 Eu2 95.57(3) 7 8 ?
Eu6 Eu7 Eu2 101.41(3) . 8 ?
Eu8 Eu7 Eu2 59.68(2) . 8 ?
Eu11 Eu7 Eu2 143.94(3) 7 8 ?
Bi14 Eu7 Eu7 126.65(2) 7 6_565 ?
Bi6 Eu7 Eu7 48.872(19) 7 6_565 ?
Bi12 Eu7 Eu7 49.285(18) 3_455 6_565 ?
Bi4 Eu7 Eu7 96.268(18) . 6_565 ?
Bi2 Eu7 Eu7 144.528(17) . 6_565 ?
Bi2 Eu7 Eu7 109.975(16) 7 6_565 ?
Eu2 Eu7 Eu7 98.847(18) 7 6_565 ?
Eu6 Eu7 Eu7 101.525(18) . 6_565 ?
Eu8 Eu7 Eu7 150.624(18) . 6_565 ?
Eu11 Eu7 Eu7 58.262(15) 7 6_565 ?
Eu2 Eu7 Eu7 98.004(16) 8 6_565 ?
Bi1 Eu8 Bi2 161.77(3) 8 . ?
Bi1 Eu8 Bi11 96.56(3) 8 . ?
Bi2 Eu8 Bi11 101.03(3) . . ?
Bi1 Eu8 Cd1 118.46(4) 8 . ?
Bi2 Eu8 Cd1 53.66(3) . . ?
Bi11 Eu8 Cd1 100.15(3) . . ?
Bi1 Eu8 Bi14 94.06(2) 8 7 ?
Bi2 Eu8 Bi14 91.48(2) . 7 ?
Bi11 Eu8 Bi14 87.46(3) . 7 ?
Cd1 Eu8 Bi14 145.08(3) . 7 ?
Bi1 Eu8 Bi4 72.31(2) 8 . ?
Bi2 Eu8 Bi4 90.57(3) . . ?
Bi11 Eu8 Bi4 167.61(3) . . ?
Cd1 Eu8 Bi4 90.19(3) . . ?
Bi14 Eu8 Bi4 87.91(3) 7 . ?
Bi1 Eu8 Bi9 89.19(3) 8 . ?
Bi2 Eu8 Bi9 94.69(3) . . ?
Bi11 Eu8 Bi9 62.45(2) . . ?
Cd1 Eu8 Bi9 50.63(3) . . ?
Bi14 Eu8 Bi9 149.90(3) 7 . ?
Bi4 Eu8 Bi9 121.38(3) . . ?
Bi1 Eu8 Eu4 133.65(3) 8 7 ?
Bi2 Eu8 Eu4 61.90(2) . 7 ?
Bi11 Eu8 Eu4 57.68(2) . 7 ?
Cd1 Eu8 Eu4 104.59(3) . 7 ?
Bi14 Eu8 Eu4 51.45(2) 7 7 ?
Bi4 Eu8 Eu4 126.36(3) . 7 ?
Bi9 Eu8 Eu4 106.86(3) . 7 ?
Bi1 Eu8 Eu7 112.66(3) 8 . ?
Bi2 Eu8 Eu7 58.41(2) . . ?
Bi11 Eu8 Eu7 129.94(3) . . ?
Cd1 Eu8 Eu7 100.09(3) . . ?
Bi14 Eu8 Eu7 52.24(2) 7 . ?
Bi4 Eu8 Eu7 53.52(2) . . ?
Bi9 Eu8 Eu7 150.38(3) . . ?
Eu4 Eu8 Eu7 73.05(2) 7 . ?
Bi1 Eu8 Eu4 61.42(2) 8 8 ?
Bi2 Eu8 Eu4 133.31(3) . 8 ?
Bi11 Eu8 Eu4 57.94(2) . 8 ?
Cd1 Eu8 Eu4 156.46(4) . 8 ?
Bi14 Eu8 Eu4 50.466(19) 7 8 ?
Bi4 Eu8 Eu4 110.68(3) . 8 ?
Bi9 Eu8 Eu4 107.05(3) . 8 ?
Eu4 Eu8 Eu4 72.28(3) 7 8 ?
Eu7 Eu8 Eu4 101.11(3) . 8 ?
Bi1 Eu8 Eu9 55.75(2) 8 . ?
Bi2 Eu8 Eu9 114.46(3) . . ?
Bi11 Eu8 Eu9 104.02(3) . . ?
Cd1 Eu8 Eu9 62.77(3) . . ?
Bi14 Eu8 Eu9 148.29(3) 7 . ?
Bi4 Eu8 Eu9 74.57(2) . . ?
Bi9 Eu8 Eu9 50.38(2) . . ?
Eu4 Eu8 Eu9 157.24(3) 7 . ?
Eu7 Eu8 Eu9 125.95(3) . . ?
Eu4 Eu8 Eu9 111.20(3) 8 . ?
Bi1 Eu8 Eu2 52.09(2) 8 8 ?
Bi2 Eu8 Eu2 121.64(3) . 8 ?
Bi11 Eu8 Eu2 116.83(3) . 8 ?
Cd1 Eu8 Eu2 142.03(3) . 8 ?
Bi14 Eu8 Eu2 50.965(19) 7 8 ?
Bi4 Eu8 Eu2 52.09(2) . 8 ?
Bi9 Eu8 Eu2 141.26(3) . 8 ?
Eu4 Eu8 Eu2 102.38(3) 7 8 ?
Eu7 Eu8 Eu2 63.24(2) . 8 ?
Eu4 Eu8 Eu2 58.89(2) 8 8 ?
Eu9 Eu8 Eu2 98.15(3) . 8 ?
Bi13 Eu9 Bi9 176.77(3) 7_556 . ?
Bi13 Eu9 Bi3 87.91(2) 7_556 . ?
Bi9 Eu9 Bi3 89.14(3) . . ?
Bi13 Eu9 Bi1 91.21(2) 7_556 8 ?
Bi9 Eu9 Bi1 89.53(3) . 8 ?
Bi3 Eu9 Bi1 127.38(3) . 8 ?
Bi13 Eu9 Bi10 88.43(3) 7_556 5_656 ?
Bi9 Eu9 Bi10 94.73(3) . 5_656 ?
Bi3 Eu9 Bi10 143.95(3) . 5_656 ?
Bi1 Eu9 Bi10 88.54(3) 8 5_656 ?
Bi13 Eu9 Bi10 87.48(3) 7_556 . ?
Bi9 Eu9 Bi10 93.98(3) . . ?
Bi3 Eu9 Bi10 92.89(3) . . ?
Bi1 Eu9 Bi10 139.66(3) 8 . ?
Bi10 Eu9 Bi10 51.12(3) 5_656 . ?
Bi13 Eu9 Eu5 58.21(2) 7_556 7_556 ?
Bi9 Eu9 Eu5 120.74(3) . 7_556 ?
Bi3 Eu9 Eu5 53.91(2) . 7_556 ?
Bi1 Eu9 Eu5 149.09(3) 8 7_556 ?
Bi10 Eu9 Eu5 94.48(3) 5_656 7_556 ?
Bi10 Eu9 Eu5 51.51(2) . 7_556 ?
Bi13 Eu9 Eu5 57.205(19) 7_556 8 ?
Bi9 Eu9 Eu5 125.54(3) . 8 ?
Bi3 Eu9 Eu5 144.46(3) . 8 ?
Bi1 Eu9 Eu5 54.68(2) 8 8 ?
Bi10 Eu9 Eu5 51.04(2) 5_656 8 ?
Bi10 Eu9 Eu5 92.17(3) . 8 ?
Eu5 Eu9 Eu5 104.86(3) 7_556 8 ?
Bi13 Eu9 Eu8 121.76(3) 7_556 . ?
Bi9 Eu9 Eu8 56.74(2) . . ?
Bi3 Eu9 Eu8 87.38(3) . . ?
Bi1 Eu9 Eu8 49.81(2) 8 . ?
Bi10 Eu9 Eu8 124.31(3) 5_656 . ?
Bi10 Eu9 Eu8 150.73(3) . . ?
Eu5 Eu9 Eu8 140.77(3) 7_556 . ?
Eu5 Eu9 Eu8 104.48(3) 8 . ?
Bi13 Eu9 Eu10 119.65(3) 7_556 . ?
Bi9 Eu9 Eu10 59.24(3) . . ?
Bi3 Eu9 Eu10 53.378(19) . . ?
Bi1 Eu9 Eu10 148.28(3) 8 . ?
Bi10 Eu9 Eu10 98.74(3) 5_656 . ?
Bi10 Eu9 Eu10 56.01(2) . . ?
Eu5 Eu9 Eu10 61.50(2) 7_556 . ?
Eu5 Eu9 Eu10 147.72(3) 8 . ?
Eu8 Eu9 Eu10 102.72(3) . . ?
Bi13 Eu9 Eu12 122.53(3) 7_556 . ?
Bi9 Eu9 Eu12 60.03(3) . . ?
Bi3 Eu9 Eu12 146.75(3) . . ?
Bi1 Eu9 Eu12 47.784(18) 8 . ?
Bi10 Eu9 Eu12 58.28(3) 5_656 . ?
Bi10 Eu9 Eu12 100.83(3) . . ?
Eu5 Eu9 Eu12 151.64(3) 7_556 . ?
Eu5 Eu9 Eu12 65.67(2) 8 . ?
Eu8 Eu9 Eu12 66.06(2) . . ?
Eu10 Eu9 Eu12 111.34(3) . . ?
Bi13 Eu9 Eu9 134.310(19) 7_556 6 ?
Bi9 Eu9 Eu9 48.284(19) . 6 ?
Bi3 Eu9 Eu9 111.412(18) . 6 ?
Bi1 Eu9 Eu9 106.230(17) 8 6 ?
Bi10 Eu9 Eu9 51.319(17) 5_656 6 ?
Bi10 Eu9 Eu9 52.027(17) . 6 ?
Eu5 Eu9 Eu9 99.483(18) 7_556 6 ?
Eu5 Eu9 Eu9 99.278(17) 8 6 ?
Eu8 Eu9 Eu9 100.851(17) . 6 ?
Eu10 Eu9 Eu9 58.448(15) . 6 ?
Eu12 Eu9 Eu9 58.482(15) . 6 ?
Bi7 Eu10 Bi3 85.99(2) . . ?
Bi7 Eu10 Bi3 85.99(2) . 6 ?
Bi3 Eu10 Bi3 162.38(5) . 6 ?
Bi7 Eu10 Bi8 146.61(4) . . ?
Bi3 Eu10 Bi8 97.66(2) . . ?
Bi3 Eu10 Bi8 97.66(2) 6 . ?
Bi7 Eu10 Bi10 154.89(5) . . ?
Bi3 Eu10 Bi10 90.31(2) . . ?
Bi3 Eu10 Bi10 90.31(2) 6 . ?
Bi8 Eu10 Bi10 58.50(3) . . ?
Bi7 Eu10 Cd1 48.77(3) . 6 ?
Bi3 Eu10 Cd1 116.97(4) . 6 ?
Bi3 Eu10 Cd1 47.28(2) 6 6 ?
Bi8 Eu10 Cd1 144.94(2) . 6 ?
Bi10 Eu10 Cd1 112.95(4) . 6 ?
Bi7 Eu10 Cd1 48.77(3) . . ?
Bi3 Eu10 Cd1 47.28(2) . . ?
Bi3 Eu10 Cd1 116.97(4) 6 . ?
Bi8 Eu10 Cd1 144.94(2) . . ?
Bi10 Eu10 Cd1 112.95(4) . . ?
Cd1 Eu10 Cd1 69.88(4) 6 . ?
Bi7 Eu10 Bi9 70.39(3) . . ?
Bi3 Eu10 Bi9 81.27(2) . . ?
Bi3 Eu10 Bi9 81.27(2) 6 . ?
Bi8 Eu10 Bi9 143.00(4) . . ?
Bi10 Eu10 Bi9 84.50(3) . . ?
Cd1 Eu10 Bi9 47.12(3) 6 . ?
Cd1 Eu10 Bi9 47.12(3) . . ?
Bi7 Eu10 Bi5 63.73(3) . . ?
Bi3 Eu10 Bi5 95.24(2) . . ?
Bi3 Eu10 Bi5 95.24(2) 6 . ?
Bi8 Eu10 Bi5 82.88(3) . . ?
Bi10 Eu10 Bi5 141.38(4) . . ?
Cd1 Eu10 Bi5 98.36(3) 6 . ?
Cd1 Eu10 Bi5 98.36(3) . . ?
Bi9 Eu10 Bi5 134.12(4) . . ?
Bi7 Eu10 Eu5 136.829(17) . 7_556 ?
Bi3 Eu10 Eu5 51.332(19) . 7_556 ?
Bi3 Eu10 Eu5 136.67(4) 6 7_556 ?
Bi8 Eu10 Eu5 52.39(2) . 7_556 ?
Bi10 Eu10 Eu5 48.748(19) . 7_556 ?
Cd1 Eu10 Eu5 150.89(4) 6 7_556 ?
Cd1 Eu10 Eu5 95.16(3) . 7_556 ?
Bi9 Eu10 Eu5 104.30(3) . 7_556 ?
Bi5 Eu10 Eu5 108.70(3) . 7_556 ?
Bi7 Eu10 Eu5 136.829(17) . 4_546 ?
Bi3 Eu10 Eu5 136.67(4) . 4_546 ?
Bi3 Eu10 Eu5 51.333(19) 6 4_546 ?
Bi8 Eu10 Eu5 52.39(2) . 4_546 ?
Bi10 Eu10 Eu5 48.748(19) . 4_546 ?
Cd1 Eu10 Eu5 95.16(2) 6 4_546 ?
Cd1 Eu10 Eu5 150.89(4) . 4_546 ?
Bi9 Eu10 Eu5 104.30(3) . 4_546 ?
Bi5 Eu10 Eu5 108.70(3) . 4_546 ?
Eu5 Eu10 Eu5 86.34(3) 7_556 4_546 ?
Bi7 Eu10 Eu9 106.40(3) . 6 ?
Bi3 Eu10 Eu9 115.29(3) . 6 ?
Bi3 Eu10 Eu9 52.63(2) 6 6 ?
Bi8 Eu10 Eu9 101.93(3) . 6 ?
Bi10 Eu10 Eu9 53.35(2) . 6 ?
Cd1 Eu10 Eu9 59.63(3) 6 6 ?
Cd1 Eu10 Eu9 95.38(4) . 6 ?
Bi9 Eu10 Eu9 48.50(2) . 6 ?
Bi5 Eu10 Eu9 147.775(17) . 6 ?
Eu5 Eu10 Eu9 98.86(3) 7_556 6 ?
Eu5 Eu10 Eu9 55.80(2) 4_546 6 ?
Cd1 Eu11 Cd1 76.44(5) 6 . ?
Cd1 Eu11 Bi2 52.16(2) 6 6 ?
Cd1 Eu11 Bi2 128.53(4) . 6 ?
Cd1 Eu11 Bi2 128.53(4) 6 . ?
Cd1 Eu11 Bi2 52.16(2) . . ?
Bi2 Eu11 Bi2 175.52(5) 6 . ?
Cd1 Eu11 Bi7 50.22(3) 6 . ?
Cd1 Eu11 Bi7 50.22(3) . . ?
Bi2 Eu11 Bi7 89.00(2) 6 . ?
Bi2 Eu11 Bi7 89.00(2) . . ?
Cd1 Eu11 Bi9 50.51(3) 6 . ?
Cd1 Eu11 Bi9 50.51(3) . . ?
Bi2 Eu11 Bi9 91.58(2) 6 . ?
Bi2 Eu11 Bi9 91.58(2) . . ?
Bi7 Eu11 Bi9 71.44(3) . . ?
Cd1 Eu11 Bi11 94.39(4) 6 . ?
Cd1 Eu11 Bi11 94.39(4) . . ?
Bi2 Eu11 Bi11 92.17(2) 6 . ?
Bi2 Eu11 Bi11 92.17(2) . . ?
Bi7 Eu11 Bi11 131.07(4) . . ?
Bi9 Eu11 Bi11 59.63(3) . . ?
Cd1 Eu11 Bi6 96.62(4) 6 . ?
Cd1 Eu11 Bi6 96.62(4) . . ?
Bi2 Eu11 Bi6 87.76(2) 6 . ?
Bi2 Eu11 Bi6 87.76(2) . . ?
Bi7 Eu11 Bi6 62.96(3) . . ?
Bi9 Eu11 Bi6 134.40(4) . . ?
Bi11 Eu11 Bi6 165.97(5) . . ?
Cd1 Eu11 Bi12 141.78(2) 6 5_655 ?
Cd1 Eu11 Bi12 141.78(2) . 5_655 ?
Bi2 Eu11 Bi12 89.67(2) 6 5_655 ?
Bi2 Eu11 Bi12 89.67(2) . 5_655 ?
Bi7 Eu11 Bi12 144.84(4) . 5_655 ?
Bi9 Eu11 Bi12 143.72(4) . 5_655 ?
Bi11 Eu11 Bi12 84.09(3) . 5_655 ?
Bi6 Eu11 Bi12 81.88(3) . 5_655 ?
Cd1 Eu11 Eu4 100.33(3) 6 4_545 ?
Cd1 Eu11 Eu4 148.02(4) . 4_545 ?
Bi2 Eu11 Eu4 58.42(2) 6 4_545 ?
Bi2 Eu11 Eu4 123.83(3) . 4_545 ?
Bi7 Eu11 Eu4 147.104(16) . 4_545 ?
Bi9 Eu11 Eu4 102.62(3) . 4_545 ?
Bi11 Eu11 Eu4 53.81(2) . 4_545 ?
Bi6 Eu11 Eu4 115.31(3) . 4_545 ?
Bi12 Eu11 Eu4 48.94(2) 5_655 4_545 ?
Cd1 Eu11 Eu4 148.02(4) 6 7 ?
Cd1 Eu11 Eu4 100.33(3) . 7 ?
Bi2 Eu11 Eu4 123.83(3) 6 7 ?
Bi2 Eu11 Eu4 58.41(2) . 7 ?
Bi7 Eu11 Eu4 147.104(16) . 7 ?
Bi9 Eu11 Eu4 102.62(3) . 7 ?
Bi11 Eu11 Eu4 53.81(2) . 7 ?
Bi6 Eu11 Eu4 115.31(3) . 7 ?
Bi12 Eu11 Eu4 48.94(2) 5_655 7 ?
Eu4 Eu11 Eu4 65.46(3) 4_545 7 ?
Cd1 Eu11 Eu7 100.37(3) 6 4_545 ?
Cd1 Eu11 Eu7 146.19(4) . 4_545 ?
Bi2 Eu11 Eu7 56.57(2) 6 4_545 ?
Bi2 Eu11 Eu7 120.02(3) . 4_545 ?
Bi7 Eu11 Eu7 101.60(3) . 4_545 ?
Bi9 Eu11 Eu7 147.928(16) . 4_545 ?
Bi11 Eu11 Eu7 119.40(3) . 4_545 ?
Bi6 Eu11 Eu7 49.87(2) . 4_545 ?
Bi12 Eu11 Eu7 50.18(2) 5_655 4_545 ?
Eu4 Eu11 Eu7 65.75(2) 4_545 4_545 ?
Eu4 Eu11 Eu7 99.09(3) 7 4_545 ?
Bi1 Eu12 Bi1 171.42(5) 3_545 8 ?
Bi1 Eu12 Bi8 92.78(3) 3_545 5_656 ?
Bi1 Eu12 Bi8 92.78(3) 8 5_656 ?
Bi1 Eu12 Bi12 93.72(3) 3_545 . ?
Bi1 Eu12 Bi12 93.72(3) 8 . ?
Bi8 Eu12 Bi12 79.49(3) 5_656 . ?
Bi1 Eu12 Bi10 88.66(3) 3_545 5_656 ?
Bi1 Eu12 Bi10 88.66(3) 8 5_656 ?
Bi8 Eu12 Bi10 58.64(3) 5_656 5_656 ?
Bi12 Eu12 Bi10 138.13(4) . 5_656 ?
Bi1 Eu12 Bi9 85.78(3) 3_545 . ?
Bi1 Eu12 Bi9 85.78(3) 8 . ?
Bi8 Eu12 Bi9 140.75(4) 5_656 . ?
Bi12 Eu12 Bi9 139.77(4) . . ?
Bi10 Eu12 Bi9 82.10(3) 5_656 . ?
Bi1 Eu12 Bi11 88.27(3) 3_545 . ?
Bi1 Eu12 Bi11 88.27(3) 8 . ?
Bi8 Eu12 Bi11 163.39(4) 5_656 . ?
Bi12 Eu12 Bi11 83.90(3) . . ?
Bi10 Eu12 Bi11 137.97(4) 5_656 . ?
Bi9 Eu12 Bi11 55.87(3) . . ?
Bi1 Eu12 Eu9 117.72(4) 3_545 . ?
Bi1 Eu12 Eu9 54.73(2) 8 . ?
Bi8 Eu12 Eu9 100.31(3) 5_656 . ?
Bi12 Eu12 Eu9 148.445(15) . . ?
Bi10 Eu12 Eu9 51.79(2) 5_656 . ?
Bi9 Eu12 Eu9 48.24(2) . . ?
Bi11 Eu12 Eu9 93.83(3) . . ?
Bi1 Eu12 Eu9 54.73(2) 3_545 6 ?
Bi1 Eu12 Eu9 117.72(4) 8 6 ?
Bi8 Eu12 Eu9 100.31(3) 5_656 6 ?
Bi12 Eu12 Eu9 148.445(15) . 6 ?
Bi10 Eu12 Eu9 51.78(2) 5_656 6 ?
Bi9 Eu12 Eu9 48.24(2) . 6 ?
Bi11 Eu12 Eu9 93.83(3) . 6 ?
Eu9 Eu12 Eu9 63.04(3) . 6 ?
Bi1 Eu12 Eu4 59.55(2) 3_545 3_545 ?
Bi1 Eu12 Eu4 123.56(4) 8 3_545 ?
Bi8 Eu12 Eu4 113.68(3) 5_656 3_545 ?
Bi12 Eu12 Eu4 48.69(2) . 3_545 ?
Bi10 Eu12 Eu4 147.780(16) 5_656 3_545 ?
Bi9 Eu12 Eu4 99.26(3) . 3_545 ?
Bi11 Eu12 Eu4 53.26(2) . 3_545 ?
Eu9 Eu12 Eu4 145.85(4) . 3_545 ?
Eu9 Eu12 Eu4 105.79(2) 6 3_545 ?
Bi1 Eu12 Eu4 123.56(4) 3_545 8 ?
Bi1 Eu12 Eu4 59.55(2) 8 8 ?
Bi8 Eu12 Eu4 113.68(3) 5_656 8 ?
Bi12 Eu12 Eu4 48.69(2) . 8 ?
Bi10 Eu12 Eu4 147.780(16) 5_656 8 ?
Bi9 Eu12 Eu4 99.26(3) . 8 ?
Bi11 Eu12 Eu4 53.26(2) . 8 ?
Eu9 Eu12 Eu4 105.79(2) . 8 ?
Eu9 Eu12 Eu4 145.85(4) 6 8 ?
Eu4 Eu12 Eu4 64.18(3) 3_545 8 ?
Bi1 Eu12 Eu6 139.87(4) 3_545 8 ?
Bi1 Eu12 Eu6 48.64(2) 8 8 ?
Bi8 Eu12 Eu6 58.62(2) 5_656 8 ?
Bi12 Eu12 Eu6 56.35(2) . 8 ?
Bi10 Eu12 Eu6 97.34(3) 5_656 8 ?
Bi9 Eu12 Eu6 134.322(17) . 8 ?
Bi11 Eu12 Eu6 111.43(3) . 8 ?
Eu9 Eu12 Eu6 96.25(2) . 8 ?
Eu9 Eu12 Eu6 148.88(4) 6 8 ?
Eu4 Eu12 Eu6 103.91(3) 3_545 8 ?
Eu4 Eu12 Eu6 58.74(2) 8 8 ?
Bi3 Cd1 Bi7 105.92(5) . . ?
Bi3 Cd1 Bi9 105.73(4) . . ?
Bi7 Cd1 Bi9 87.70(4) . . ?
Bi3 Cd1 Bi2 127.86(5) . . ?
Bi7 Cd1 Bi2 109.27(4) . . ?
Bi9 Cd1 Bi2 112.83(5) . . ?
Bi3 Cd1 Eu8 109.04(4) . . ?
Bi7 Cd1 Eu8 140.75(5) . . ?
Bi9 Cd1 Eu8 66.20(3) . . ?
Bi2 Cd1 Eu8 60.62(3) . . ?
Bi3 Cd1 Eu11 167.97(5) . . ?
Bi7 Cd1 Eu11 65.94(3) . . ?
Bi9 Cd1 Eu11 66.17(3) . . ?
Bi2 Cd1 Eu11 64.16(3) . . ?
Eu8 Cd1 Eu11 76.54(4) . . ?
Bi3 Cd1 Eu6 65.05(3) . . ?
Bi7 Cd1 Eu6 132.30(4) . . ?
Bi9 Cd1 Eu6 139.85(5) . . ?
Bi2 Cd1 Eu6 62.82(3) . . ?
Eu8 Cd1 Eu6 79.76(3) . . ?
Eu11 Cd1 Eu6 126.95(4) . . ?
Bi3 Cd1 Eu2 109.83(4) . . ?
Bi7 Cd1 Eu2 63.61(3) . . ?
Bi9 Cd1 Eu2 139.01(4) . . ?
Bi2 Cd1 Eu2 57.65(3) . . ?
Eu8 Cd1 Eu2 118.20(4) . . ?
Eu11 Cd1 Eu2 75.23(3) . . ?
Eu6 Cd1 Eu2 75.55(3) . . ?
Bi3 Cd1 Eu10 61.32(3) . . ?
Bi7 Cd1 Eu10 59.63(3) . . ?
Bi9 Cd1 Eu10 66.46(3) . . ?
Bi2 Cd1 Eu10 168.64(5) . . ?
Eu8 Cd1 Eu10 125.63(4) . . ?
Eu11 Cd1 Eu10 106.68(4) . . ?
Eu6 Cd1 Eu10 125.63(4) . . ?
Eu2 Cd1 Eu10 114.78(4) . . ?
Bi3 Cd1 Eu1 59.81(3) . . ?
Bi7 Cd1 Eu1 59.01(3) . . ?
Bi9 Cd1 Eu1 132.47(4) . . ?
Bi2 Cd1 Eu1 109.98(4) . . ?
Eu8 Cd1 Eu1 158.64(4) . . ?
Eu11 Cd1 Eu1 118.26(4) . . ?
Eu6 Cd1 Eu1 78.94(3) . . ?
Eu2 Cd1 Eu1 57.23(3) . . ?
Eu10 Cd1 Eu1 67.46(3) . . ?
Cd3 Cd2 Bi7 152.09(9) . 5_556 ?
Cd3 Cd2 Bi4 62.84(4) . 7_556 ?
Bi7 Cd2 Bi4 110.90(4) 5_556 7_556 ?
Cd3 Cd2 Bi4 62.84(4) . 4_546 ?
Bi7 Cd2 Bi4 110.90(4) 5_556 4_546 ?
Bi4 Cd2 Bi4 124.30(7) 7_556 4_546 ?
Cd3 Cd2 Bi6 127.52(8) . 5_556 ?
Bi7 Cd2 Bi6 80.39(5) 5_556 5_556 ?
Bi4 Cd2 Bi6 110.91(4) 7_556 5_556 ?
Bi4 Cd2 Bi6 110.91(4) 4_546 5_556 ?
Cd3 Cd2 Eu2 122.98(3) . 5_556 ?
Bi7 Cd2 Eu2 67.57(4) 5_556 5_556 ?
Bi4 Cd2 Eu2 170.79(7) 7_556 5_556 ?
Bi4 Cd2 Eu2 63.39(2) 4_546 5_556 ?
Bi6 Cd2 Eu2 60.00(3) 5_556 5_556 ?
Cd3 Cd2 Eu2 122.98(3) . 2_556 ?
Bi7 Cd2 Eu2 67.57(4) 5_556 2_556 ?
Bi4 Cd2 Eu2 63.39(2) 7_556 2_556 ?
Bi4 Cd2 Eu2 170.79(7) 4_546 2_556 ?
Bi6 Cd2 Eu2 60.00(3) 5_556 2_556 ?
Eu2 Cd2 Eu2 108.48(6) 5_556 2_556 ?
Cd2 Cd3 Bi8 141.87(8) . . ?
Cd2 Cd3 Bi12 116.03(8) . 5_656 ?
Bi8 Cd3 Bi12 102.10(6) . 5_656 ?
Cd2 Cd3 Bi4 59.51(3) . 4_546 ?
Bi8 Cd3 Bi4 109.85(4) . 4_546 ?
Bi12 Cd3 Bi4 108.01(4) 5_656 4_546 ?
Cd2 Cd3 Bi4 59.51(3) . 7_556 ?
Bi8 Cd3 Bi4 109.85(4) . 7_556 ?
Bi12 Cd3 Bi4 108.01(4) 5_656 7_556 ?
Bi4 Cd3 Bi4 117.82(6) 4_546 7_556 ?
Cd2 Cd3 Eu6 117.82(3) . 7_556 ?
Bi8 Cd3 Eu6 73.29(4) . 7_556 ?
Bi12 Cd3 Eu6 71.29(3) 5_656 7_556 ?
Bi4 Cd3 Eu6 176.83(6) 4_546 7_556 ?
Bi4 Cd3 Eu6 59.996(19) 7_556 7_556 ?
Cd2 Cd3 Eu6 117.82(3) . 4_546 ?
Bi8 Cd3 Eu6 73.29(3) . 4_546 ?
Bi12 Cd3 Eu6 71.29(3) 5_656 4_546 ?
Bi4 Cd3 Eu6 59.996(19) 4_546 4_546 ?
Bi4 Cd3 Eu6 176.83(6) 7_556 4_546 ?
Eu6 Cd3 Eu6 122.08(6) 7_556 4_546 ?
Cd2 Cd3 Eu3 90.97(6) . 6 ?
Bi8 Cd3 Eu3 57.86(3) . 6 ?
Bi12 Cd3 Eu3 138.37(4) 5_656 6 ?
Bi4 Cd3 Eu3 57.55(3) 4_546 6 ?
Bi4 Cd3 Eu3 113.07(5) 7_556 6 ?
Eu6 Cd3 Eu3 125.09(5) 7_556 6 ?
Eu6 Cd3 Eu3 68.04(3) 4_546 6 ?
Cd2 Cd3 Eu3 90.97(6) . . ?
Bi8 Cd3 Eu3 57.86(3) . . ?
Bi12 Cd3 Eu3 138.37(4) 5_656 . ?
Bi4 Cd3 Eu3 113.08(5) 4_546 . ?
Bi4 Cd3 Eu3 57.55(3) 7_556 . ?
Eu6 Cd3 Eu3 68.04(3) 7_556 . ?
Eu6 Cd3 Eu3 125.09(5) 4_546 . ?
Eu3 Cd3 Eu3 65.66(4) 6 . ?
Eu12 Bi1 Eu6 83.24(3) 3_455 . ?
Eu12 Bi1 Eu8 89.33(3) 3_455 8_455 ?
Eu6 Bi1 Eu8 141.98(3) . 8_455 ?
Eu12 Bi1 Eu1 149.57(4) 3_455 . ?
Eu6 Bi1 Eu1 92.95(3) . . ?
Eu8 Bi1 Eu1 110.86(3) 8_455 . ?
Eu12 Bi1 Eu2 142.51(4) 3_455 . ?
Eu6 Bi1 Eu2 85.38(3) . . ?
Eu8 Bi1 Eu2 78.16(3) 8_455 . ?
Eu1 Bi1 Eu2 66.47(3) . . ?
Eu12 Bi1 Eu5 83.63(3) 3_455 . ?
Eu6 Bi1 Eu5 72.05(3) . . ?
Eu8 Bi1 Eu5 144.14(3) 8_455 . ?
Eu1 Bi1 Eu5 66.59(2) . . ?
Eu2 Bi1 Eu5 126.06(3) . . ?
Eu12 Bi1 Eu9 77.49(3) 3_455 8_455 ?
Eu6 Bi1 Eu9 138.62(3) . 8_455 ?
Eu8 Bi1 Eu9 74.44(3) 8_455 8_455 ?
Eu1 Bi1 Eu9 86.06(3) . 8_455 ?
Eu2 Bi1 Eu9 130.54(3) . 8_455 ?
Eu5 Bi1 Eu9 69.70(2) . 8_455 ?
Eu12 Bi1 Eu4 73.99(3) 3_455 . ?
Eu6 Bi1 Eu4 72.30(2) . . ?
Eu8 Bi1 Eu4 69.80(2) 8_455 . ?
Eu1 Bi1 Eu4 133.51(3) . . ?
Eu2 Bi1 Eu4 68.52(2) . . ?
Eu5 Bi1 Eu4 139.65(3) . . ?
Eu9 Bi1 Eu4 133.89(3) 8_455 . ?
Cd1 Bi2 Eu2 70.91(3) . . ?
Cd1 Bi2 Eu8 65.72(3) . . ?
Eu2 Bi2 Eu8 136.53(3) . . ?
Cd1 Bi2 Eu6 64.93(3) . . ?
Eu2 Bi2 Eu6 81.69(3) . . ?
Eu8 Bi2 Eu6 82.82(3) . . ?
Cd1 Bi2 Eu11 63.68(3) . . ?
Eu2 Bi2 Eu11 80.26(3) . . ?
Eu8 Bi2 Eu11 78.34(3) . . ?
Eu6 Bi2 Eu11 128.57(3) . . ?
Cd1 Bi2 Eu7 118.12(3) . . ?
Eu2 Bi2 Eu7 137.14(3) . . ?
Eu8 Bi2 Eu7 70.53(2) . . ?
Eu6 Bi2 Eu7 68.21(2) . . ?
Eu11 Bi2 Eu7 142.48(3) . . ?
Cd1 Bi2 Eu7 121.99(3) . 7 ?
Eu2 Bi2 Eu7 66.56(2) . 7 ?
Eu8 Bi2 Eu7 137.66(3) . 7 ?
Eu6 Bi2 Eu7 139.46(3) . 7 ?
Eu11 Bi2 Eu7 71.70(3) . 7 ?
Eu7 Bi2 Eu7 119.88(2) . 7 ?
Cd1 Bi2 Eu4 117.78(3) . 7 ?
Eu2 Bi2 Eu4 136.50(3) . 7 ?
Eu8 Bi2 Eu4 66.96(2) . 7 ?
Eu6 Bi2 Eu4 141.71(3) . 7 ?
Eu11 Bi2 Eu4 69.19(3) . 7 ?
Eu7 Bi2 Eu4 79.50(2) . 7 ?
Eu7 Bi2 Eu4 74.69(2) 7 7 ?
Cd1 Bi2 Eu4 119.51(3) . . ?
Eu2 Bi2 Eu4 66.83(2) . . ?
Eu8 Bi2 Eu4 140.15(3) . . ?
Eu6 Bi2 Eu4 67.86(2) . . ?
Eu11 Bi2 Eu4 141.17(3) . . ?
Eu7 Bi2 Eu4 73.72(2) . . ?
Eu7 Bi2 Eu4 76.52(2) 7 . ?
Eu4 Bi2 Eu4 122.70(2) 7 . ?
Cd1 Bi3 Eu5 122.25(4) . . ?
Cd1 Bi3 Eu5 136.98(4) . 7_556 ?
Eu5 Bi3 Eu5 99.66(3) . 7_556 ?
Cd1 Bi3 Eu9 76.45(3) . . ?
Eu5 Bi3 Eu9 151.28(3) . . ?
Eu5 Bi3 Eu9 69.68(2) 7_556 . ?
Cd1 Bi3 Eu1 73.71(3) . . ?
Eu5 Bi3 Eu1 66.34(2) . . ?
Eu5 Bi3 Eu1 120.85(3) 7_556 . ?
Eu9 Bi3 Eu1 142.25(3) . . ?
Cd1 Bi3 Eu10 71.40(4) . . ?
Eu5 Bi3 Eu10 130.28(3) . . ?
Eu5 Bi3 Eu10 74.30(3) 7_556 . ?
Eu9 Bi3 Eu10 73.99(3) . . ?
Eu1 Bi3 Eu10 74.94(3) . . ?
Cd1 Bi3 Eu6 65.78(3) . . ?
Eu5 Bi3 Eu6 70.50(2) . . ?
Eu5 Bi3 Eu6 147.29(3) 7_556 . ?
Eu9 Bi3 Eu6 103.58(3) . . ?
Eu1 Bi3 Eu6 84.70(2) . . ?
Eu10 Bi3 Eu6 136.23(3) . . ?
Cd1 Bi3 Eu3 118.72(3) . 7_556 ?
Eu5 Bi3 Eu3 73.46(2) . 7_556 ?
Eu5 Bi3 Eu3 79.79(2) 7_556 7_556 ?
Eu9 Bi3 Eu3 78.33(2) . 7_556 ?
Eu1 Bi3 Eu3 136.95(3) . 7_556 ?
Eu10 Bi3 Eu3 147.15(3) . 7_556 ?
Eu6 Bi3 Eu3 67.53(2) . 7_556 ?
Cd2 Bi4 Cd3 57.65(5) 7_556 7_556 ?
Cd2 Bi4 Eu6 122.17(4) 7_556 . ?
Cd3 Bi4 Eu6 66.36(4) 7_556 . ?
Cd2 Bi4 Eu1 77.97(4) 7_556 8 ?
Cd3 Bi4 Eu1 116.16(4) 7_556 8 ?
Eu6 Bi4 Eu1 144.66(3) . 8 ?
Cd2 Bi4 Eu3 99.61(5) 7_556 7_556 ?
Cd3 Bi4 Eu3 73.19(4) 7_556 7_556 ?
Eu6 Bi4 Eu3 75.95(3) . 7_556 ?
Eu1 Bi4 Eu3 71.87(3) 8 7_556 ?
Cd2 Bi4 Eu2 66.03(4) 7_556 8 ?
Cd3 Bi4 Eu2 120.61(4) 7_556 8 ?
Eu6 Bi4 Eu2 147.24(3) . 8 ?
Eu1 Bi4 Eu2 65.00(3) 8 8 ?
Eu3 Bi4 Eu2 136.40(3) 7_556 8 ?
Cd2 Bi4 Eu7 81.01(5) 7_556 . ?
Cd3 Bi4 Eu7 76.58(4) 7_556 . ?
Eu6 Bi4 Eu7 73.03(3) . . ?
Eu1 Bi4 Eu7 142.12(3) 8 . ?
Eu3 Bi4 Eu7 143.23(3) 7_556 . ?
Eu2 Bi4 Eu7 77.75(3) 8 . ?
Cd2 Bi4 Eu8 134.93(5) 7_556 . ?
Cd3 Bi4 Eu8 140.73(4) 7_556 . ?
Eu6 Bi4 Eu8 83.00(3) . . ?
Eu1 Bi4 Eu8 103.07(3) 8 . ?
Eu3 Bi4 Eu8 123.92(3) 7_556 . ?
Eu2 Bi4 Eu8 73.73(2) 8 . ?
Eu7 Bi4 Eu8 71.18(2) . . ?
Bi5 Bi5 Eu1 120.83(2) 5_556 6 ?
Bi5 Bi5 Eu1 120.83(2) 5_556 . ?
Eu1 Bi5 Eu1 116.66(4) 6 . ?
Bi5 Bi5 Eu3 67.64(3) 5_556 6 ?
Eu1 Bi5 Eu3 76.11(2) 6 6 ?
Eu1 Bi5 Eu3 142.16(4) . 6 ?
Bi5 Bi5 Eu3 67.64(3) 5_556 . ?
Eu1 Bi5 Eu3 142.16(4) 6 . ?
Eu1 Bi5 Eu3 76.11(2) . . ?
Eu3 Bi5 Eu3 74.45(4) 6 . ?
Bi5 Bi5 Eu3 61.90(3) 5_556 5_556 ?
Eu1 Bi5 Eu3 70.98(2) 6 5_556 ?
Eu1 Bi5 Eu3 131.01(4) . 5_556 ?
Eu3 Bi5 Eu3 86.48(3) 6 5_556 ?
Eu3 Bi5 Eu3 129.55(3) . 5_556 ?
Bi5 Bi5 Eu3 61.90(3) 5_556 2_556 ?
Eu1 Bi5 Eu3 131.01(4) 6 2_556 ?
Eu1 Bi5 Eu3 70.98(2) . 2_556 ?
Eu3 Bi5 Eu3 129.55(3) 6 2_556 ?
Eu3 Bi5 Eu3 86.48(3) . 2_556 ?
Eu3 Bi5 Eu3 70.48(3) 5_556 2_556 ?
Bi5 Bi5 Eu10 132.87(5) 5_556 . ?
Eu1 Bi5 Eu10 74.64(2) 6 . ?
Eu1 Bi5 Eu10 74.64(2) . . ?
Eu3 Bi5 Eu10 75.29(3) 6 . ?
Eu3 Bi5 Eu10 75.29(3) . . ?
Eu3 Bi5 Eu10 144.043(18) 5_556 . ?
Eu3 Bi5 Eu10 144.043(18) 2_556 . ?
Cd2 Bi6 Bi6 109.59(6) 5_556 5 ?
Cd2 Bi6 Eu2 67.68(3) 5_556 6 ?
Bi6 Bi6 Eu2 115.57(2) 5 6 ?
Cd2 Bi6 Eu2 67.68(3) 5_556 . ?
Bi6 Bi6 Eu2 115.57(2) 5 . ?
Eu2 Bi6 Eu2 120.19(4) 6 . ?
Cd2 Bi6 Eu7 138.29(2) 5_556 4_545 ?
Bi6 Bi6 Eu7 81.03(4) 5 4_545 ?
Eu2 Bi6 Eu7 71.40(2) 6 4_545 ?
Eu2 Bi6 Eu7 145.22(4) . 4_545 ?
Cd2 Bi6 Eu7 138.29(2) 5_556 7 ?
Bi6 Bi6 Eu7 81.03(4) 5 7 ?
Eu2 Bi6 Eu7 145.22(4) 6 7 ?
Eu2 Bi6 Eu7 71.40(2) . 7 ?
Eu7 Bi6 Eu7 82.26(4) 4_545 7 ?
Cd2 Bi6 Eu11 105.28(5) 5_556 . ?
Bi6 Bi6 Eu11 145.13(6) 5 . ?
Eu2 Bi6 Eu11 77.79(2) 6 . ?
Eu2 Bi6 Eu11 77.79(2) . . ?
Eu7 Bi6 Eu11 72.94(3) 4_545 . ?
Eu7 Bi6 Eu11 72.94(3) 7 . ?
Cd2 Bi7 Cd1 131.04(3) 5_556 6 ?
Cd2 Bi7 Cd1 131.04(3) 5_556 . ?
Cd1 Bi7 Cd1 92.53(5) 6 . ?
Cd2 Bi7 Eu10 135.43(6) 5_556 . ?
Cd1 Bi7 Eu10 71.59(3) 6 . ?
Cd1 Bi7 Eu10 71.59(3) . . ?
Cd2 Bi7 Eu1 76.66(3) 5_556 6 ?
Cd1 Bi7 Eu1 73.26(3) 6 6 ?
Cd1 Bi7 Eu1 147.33(4) . 6 ?
Eu10 Bi7 Eu1 75.98(3) . 6 ?
Cd2 Bi7 Eu1 76.66(3) 5_556 . ?
Cd1 Bi7 Eu1 147.33(4) 6 . ?
Cd1 Bi7 Eu1 73.26(3) . . ?
Eu10 Bi7 Eu1 75.98(3) . . ?
Eu1 Bi7 Eu1 102.85(4) 6 . ?
Cd2 Bi7 Eu11 111.37(5) 5_556 . ?
Cd1 Bi7 Eu11 63.84(3) 6 . ?
Cd1 Bi7 Eu11 63.84(3) . . ?
Eu10 Bi7 Eu11 113.20(4) . . ?
Eu1 Bi7 Eu11 128.573(19) 6 . ?
Eu1 Bi7 Eu11 128.572(19) . . ?
Cd2 Bi7 Eu2 63.82(3) 5_556 6 ?
Cd1 Bi7 Eu2 68.12(3) 6 6 ?
Cd1 Bi7 Eu2 139.98(4) . 6 ?
Eu10 Bi7 Eu2 128.013(19) . 6 ?
Eu1 Bi7 Eu2 62.04(2) 6 6 ?
Eu1 Bi7 Eu2 139.74(3) . 6 ?
Eu11 Bi7 Eu2 76.15(2) . 6 ?
Cd2 Bi7 Eu2 63.82(3) 5_556 . ?
Cd1 Bi7 Eu2 139.98(4) 6 . ?
Cd1 Bi7 Eu2 68.12(3) . . ?
Eu10 Bi7 Eu2 128.013(19) . . ?
Eu1 Bi7 Eu2 139.74(3) 6 . ?
Eu1 Bi7 Eu2 62.04(2) . . ?
Eu11 Bi7 Eu2 76.15(2) . . ?
Eu2 Bi7 Eu2 103.97(4) 6 . ?
Cd3 Bi8 Eu3 74.39(4) . 6 ?
Cd3 Bi8 Eu3 74.39(4) . . ?
Eu3 Bi8 Eu3 76.15(4) 6 . ?
Cd3 Bi8 Eu5 123.17(2) . 7_556 ?
Eu3 Bi8 Eu5 142.26(4) 6 7_556 ?
Eu3 Bi8 Eu5 77.61(2) . 7_556 ?
Cd3 Bi8 Eu5 123.17(2) . 4_546 ?
Eu3 Bi8 Eu5 77.61(2) 6 4_546 ?
Eu3 Bi8 Eu5 142.26(4) . 4_546 ?
Eu5 Bi8 Eu5 109.19(4) 7_556 4_546 ?
Cd3 Bi8 Eu12 90.82(5) . 5_656 ?
Eu3 Bi8 Eu12 138.04(2) 6 5_656 ?
Eu3 Bi8 Eu12 138.04(2) . 5_656 ?
Eu5 Bi8 Eu12 78.56(2) 7_556 5_656 ?
Eu5 Bi8 Eu12 78.56(2) 4_546 5_656 ?
Cd3 Bi8 Bi10 155.20(5) . . ?
Eu3 Bi8 Bi10 123.68(3) 6 . ?
Eu3 Bi8 Bi10 123.68(3) . . ?
Eu5 Bi8 Bi10 54.788(19) 7_556 . ?
Eu5 Bi8 Bi10 54.788(19) 4_546 . ?
Eu12 Bi8 Bi10 64.38(3) 5_656 . ?
Cd3 Bi8 Eu10 143.99(5) . . ?
Eu3 Bi8 Eu10 77.45(3) 6 . ?
Eu3 Bi8 Eu10 77.45(3) . . ?
Eu5 Bi8 Eu10 70.69(2) 7_556 . ?
Eu5 Bi8 Eu10 70.69(2) 4_546 . ?
Eu12 Bi8 Eu10 125.18(4) 5_656 . ?
Bi10 Bi8 Eu10 60.80(3) . . ?
Cd3 Bi8 Eu6 59.41(2) . 7_556 ?
Eu3 Bi8 Eu6 127.38(3) 6 7_556 ?
Eu3 Bi8 Eu6 68.73(2) . 7_556 ?
Eu5 Bi8 Eu6 64.58(2) 7_556 7_556 ?
Eu5 Bi8 Eu6 148.51(3) 4_546 7_556 ?
Eu12 Bi8 Eu6 69.95(2) 5_656 7_556 ?
Bi10 Bi8 Eu6 108.37(2) . 7_556 ?
Eu10 Bi8 Eu6 128.135(18) . 7_556 ?
Cd3 Bi8 Eu6 59.41(2) . 4_546 ?
Eu3 Bi8 Eu6 68.73(2) 6 4_546 ?
Eu3 Bi8 Eu6 127.38(3) . 4_546 ?
Eu5 Bi8 Eu6 148.51(3) 7_556 4_546 ?
Eu5 Bi8 Eu6 64.58(2) 4_546 4_546 ?
Eu12 Bi8 Eu6 69.95(2) 5_656 4_546 ?
Bi10 Bi8 Eu6 108.37(2) . 4_546 ?
Eu10 Bi8 Eu6 128.135(18) . 4_546 ?
Eu6 Bi8 Eu6 103.70(4) 7_556 4_546 ?
Cd1 Bi9 Cd1 91.49(5) 6 . ?
Cd1 Bi9 Eu9 138.10(4) 6 . ?
Cd1 Bi9 Eu9 77.94(3) . . ?
Cd1 Bi9 Eu9 77.94(3) 6 6 ?
Cd1 Bi9 Eu9 138.10(4) . 6 ?
Eu9 Bi9 Eu9 83.43(4) . 6 ?
Cd1 Bi9 Eu8 63.17(3) 6 6 ?
Cd1 Bi9 Eu8 137.30(4) . 6 ?
Eu9 Bi9 Eu8 143.87(3) . 6 ?
Eu9 Bi9 Eu8 72.88(2) 6 6 ?
Cd1 Bi9 Eu8 137.30(4) 6 . ?
Cd1 Bi9 Eu8 63.17(3) . . ?
Eu9 Bi9 Eu8 72.87(2) . . ?
Eu9 Bi9 Eu8 143.87(3) 6 . ?
Eu8 Bi9 Eu8 111.81(4) 6 . ?
Cd1 Bi9 Eu11 63.32(3) 6 . ?
Cd1 Bi9 Eu11 63.32(3) . . ?
Eu9 Bi9 Eu11 137.48(2) . . ?
Eu9 Bi9 Eu11 137.48(2) 6 . ?
Eu8 Bi9 Eu11 74.38(2) 6 . ?
Eu8 Bi9 Eu11 74.38(2) . . ?
Cd1 Bi9 Bi11 104.67(3) 6 . ?
Cd1 Bi9 Bi11 104.67(3) . . ?
Eu9 Bi9 Bi11 117.22(3) . . ?
Eu9 Bi9 Bi11 117.22(3) 6 . ?
Eu8 Bi9 Bi11 55.907(19) 6 . ?
Eu8 Bi9 Bi11 55.908(19) . . ?
Eu11 Bi9 Bi11 61.33(3) . . ?
Cd1 Bi9 Eu10 66.42(3) 6 . ?
Cd1 Bi9 Eu10 66.42(3) . . ?
Eu9 Bi9 Eu10 72.26(3) . . ?
Eu9 Bi9 Eu10 72.26(3) 6 . ?
Eu8 Bi9 Eu10 122.991(19) 6 . ?
Eu8 Bi9 Eu10 122.990(19) . . ?
Eu11 Bi9 Eu10 104.97(4) . . ?
Bi11 Bi9 Eu10 166.30(4) . . ?
Cd1 Bi9 Eu12 133.94(3) 6 . ?
Cd1 Bi9 Eu12 133.94(3) . . ?
Eu9 Bi9 Eu12 71.73(3) . . ?
Eu9 Bi9 Eu12 71.73(3) 6 . ?
Eu8 Bi9 Eu12 75.08(2) 6 . ?
Eu8 Bi9 Eu12 75.08(2) . . ?
Eu11 Bi9 Eu12 123.96(4) . . ?
Bi11 Bi9 Eu12 62.63(3) . . ?
Eu10 Bi9 Eu12 131.07(4) . . ?
Bi10 Bi10 Eu5 119.33(2) 5_656 4_546 ?
Bi10 Bi10 Eu5 119.33(2) 5_656 7_556 ?
Eu5 Bi10 Eu5 121.02(4) 4_546 7_556 ?
Bi10 Bi10 Eu9 65.38(3) 5_656 2_656 ?
Eu5 Bi10 Eu9 141.29(4) 4_546 2_656 ?
Eu5 Bi10 Eu9 72.08(2) 7_556 2_656 ?
Bi10 Bi10 Eu9 65.38(3) 5_656 5_656 ?
Eu5 Bi10 Eu9 72.08(2) 4_546 5_656 ?
Eu5 Bi10 Eu9 141.29(4) 7_556 5_656 ?
Eu9 Bi10 Eu9 77.36(3) 2_656 5_656 ?
Bi10 Bi10 Eu9 63.50(3) 5_656 6 ?
Eu5 Bi10 Eu9 69.59(2) 4_546 6 ?
Eu5 Bi10 Eu9 136.25(4) 7_556 6 ?
Eu9 Bi10 Eu9 128.88(3) 2_656 6 ?
Eu9 Bi10 Eu9 81.87(3) 5_656 6 ?
Bi10 Bi10 Eu9 63.50(3) 5_656 . ?
Eu5 Bi10 Eu9 136.25(4) 4_546 . ?
Eu5 Bi10 Eu9 69.59(2) 7_556 . ?
Eu9 Bi10 Eu9 81.87(3) 2_656 . ?
Eu9 Bi10 Eu9 128.88(3) 5_656 . ?
Eu9 Bi10 Eu9 75.95(3) 6 . ?
Bi10 Bi10 Bi8 178.65(5) 5_656 . ?
Eu5 Bi10 Bi8 60.75(2) 4_546 . ?
Eu5 Bi10 Bi8 60.75(2) 7_556 . ?
Eu9 Bi10 Bi8 113.64(3) 2_656 . ?
Eu9 Bi10 Bi8 113.64(3) 5_656 . ?
Eu9 Bi10 Bi8 117.48(3) 6 . ?
Eu9 Bi10 Bi8 117.48(3) . . ?
Bi10 Bi10 Eu10 120.65(5) 5_656 . ?
Eu5 Bi10 Eu10 73.04(2) 4_546 . ?
Eu5 Bi10 Eu10 73.04(2) 7_556 . ?
Eu9 Bi10 Eu10 141.290(17) 2_656 . ?
Eu9 Bi10 Eu10 141.290(17) 5_656 . ?
Eu9 Bi10 Eu10 70.63(3) 6 . ?
Eu9 Bi10 Eu10 70.63(3) . . ?
Bi8 Bi10 Eu10 60.70(3) . . ?
Bi10 Bi10 Eu12 121.67(5) 5_656 5_656 ?
Eu5 Bi10 Eu12 77.55(2) 4_546 5_656 ?
Eu5 Bi10 Eu12 77.55(2) 7_556 5_656 ?
Eu9 Bi10 Eu12 69.94(3) 2_656 5_656 ?
Eu9 Bi10 Eu12 69.94(3) 5_656 5_656 ?
Eu9 Bi10 Eu12 141.940(17) 6 5_656 ?
Eu9 Bi10 Eu12 141.940(17) . 5_656 ?
Bi8 Bi10 Eu12 56.97(3) . 5_656 ?
Eu10 Bi10 Eu12 117.67(4) . 5_656 ?
Bi11 Bi11 Eu8 118.35(2) 5_655 6 ?
Bi11 Bi11 Eu8 118.35(2) 5_655 . ?
Eu8 Bi11 Eu8 123.29(4) 6 . ?
Bi11 Bi11 Eu4 65.90(3) 5_655 4_545 ?
Eu8 Bi11 Eu4 69.29(2) 6 4_545 ?
Eu8 Bi11 Eu4 138.97(3) . 4_545 ?
Bi11 Bi11 Eu4 65.90(3) 5_655 7 ?
Eu8 Bi11 Eu4 138.97(3) 6 7 ?
Eu8 Bi11 Eu4 69.29(2) . 7 ?
Eu4 Bi11 Eu4 78.03(3) 4_545 7 ?
Bi11 Bi11 Bi9 178.77(5) 5_655 . ?
Eu8 Bi11 Bi9 61.64(2) 6 . ?
Eu8 Bi11 Bi9 61.64(2) . . ?
Eu4 Bi11 Bi9 114.99(3) 4_545 . ?
Eu4 Bi11 Bi9 114.99(3) 7 . ?
Bi11 Bi11 Eu4 63.30(3) 5_655 8 ?
Eu8 Bi11 Eu4 138.52(3) 6 8 ?
Eu8 Bi11 Eu4 70.42(2) . 8 ?
Eu4 Bi11 Eu4 129.20(3) 4_545 8 ?
Eu4 Bi11 Eu4 81.73(3) 7 8 ?
Bi9 Bi11 Eu4 115.81(3) . 8 ?
Bi11 Bi11 Eu4 63.30(3) 5_655 3_545 ?
Eu8 Bi11 Eu4 70.42(2) 6 3_545 ?
Eu8 Bi11 Eu4 138.52(3) . 3_545 ?
Eu4 Bi11 Eu4 81.73(3) 4_545 3_545 ?
Eu4 Bi11 Eu4 129.20(3) 7 3_545 ?
Bi9 Bi11 Eu4 115.81(3) . 3_545 ?
Eu4 Bi11 Eu4 76.07(3) 8 3_545 ?
Bi11 Bi11 Eu11 122.19(5) 5_655 . ?
Eu8 Bi11 Eu11 75.84(2) 6 . ?
Eu8 Bi11 Eu11 75.84(2) . . ?
Eu4 Bi11 Eu11 70.01(3) 4_545 . ?
Eu4 Bi11 Eu11 70.01(3) 7 . ?
Bi9 Bi11 Eu11 59.04(3) . . ?
Eu4 Bi11 Eu11 141.891(16) 8 . ?
Eu4 Bi11 Eu11 141.891(16) 3_545 . ?
Bi11 Bi11 Eu12 117.27(5) 5_655 . ?
Eu8 Bi11 Eu12 76.92(2) 6 . ?
Eu8 Bi11 Eu12 76.92(2) . . ?
Eu4 Bi11 Eu12 140.772(17) 4_545 . ?
Eu4 Bi11 Eu12 140.772(17) 7 . ?
Bi9 Bi11 Eu12 61.50(3) . . ?
Eu4 Bi11 Eu12 68.34(3) 8 . ?
Eu4 Bi11 Eu12 68.34(3) 3_545 . ?
Eu11 Bi11 Eu12 120.54(4) . . ?
Cd3 Bi12 Eu4 131.91(3) 5_656 3_545 ?
Cd3 Bi12 Eu4 131.91(3) 5_656 8 ?
Eu4 Bi12 Eu4 85.73(4) 3_545 8 ?
Cd3 Bi12 Eu7 77.60(4) 5_656 8 ?
Eu4 Bi12 Eu7 143.76(4) 3_545 8 ?
Eu4 Bi12 Eu7 85.36(2) 8 8 ?
Cd3 Bi12 Eu7 77.60(4) 5_656 3_545 ?
Eu4 Bi12 Eu7 85.36(2) 3_545 3_545 ?
Eu4 Bi12 Eu7 143.76(4) 8 3_545 ?
Eu7 Bi12 Eu7 81.43(4) 8 3_545 ?
Cd3 Bi12 Eu12 87.60(5) 5_656 . ?
Eu4 Bi12 Eu12 74.13(3) 3_545 . ?
Eu4 Bi12 Eu12 74.13(3) 8 . ?
Eu7 Bi12 Eu12 135.83(2) 8 . ?
Eu7 Bi12 Eu12 135.83(2) 3_545 . ?
Cd3 Bi12 Eu11 139.85(5) 5_656 5_655 ?
Eu4 Bi12 Eu11 71.58(3) 3_545 5_655 ?
Eu4 Bi12 Eu11 71.58(3) 8 5_655 ?
Eu7 Bi12 Eu11 72.27(3) 8 5_655 ?
Eu7 Bi12 Eu11 72.27(3) 3_545 5_655 ?
Eu12 Bi12 Eu11 132.55(4) . 5_655 ?
Cd3 Bi12 Eu6 60.40(2) 5_656 8 ?
Eu4 Bi12 Eu6 140.88(3) 3_545 8 ?
Eu4 Bi12 Eu6 71.52(2) 8 8 ?
Eu7 Bi12 Eu6 67.18(2) 8 8 ?
Eu7 Bi12 Eu6 131.30(3) 3_545 8 ?
Eu12 Bi12 Eu6 69.30(2) . 8 ?
Eu11 Bi12 Eu6 126.321(19) 5_655 8 ?
Cd3 Bi12 Eu6 60.40(2) 5_656 3_545 ?
Eu4 Bi12 Eu6 71.52(2) 3_545 3_545 ?
Eu4 Bi12 Eu6 140.88(3) 8 3_545 ?
Eu7 Bi12 Eu6 131.30(3) 8 3_545 ?
Eu7 Bi12 Eu6 67.18(2) 3_545 3_545 ?
Eu12 Bi12 Eu6 69.30(2) . 3_545 ?
Eu11 Bi12 Eu6 126.321(19) 5_655 3_545 ?
Eu6 Bi12 Eu6 106.87(4) 8 3_545 ?
Eu9 Bi13 Eu9 91.38(4) 7_556 8_455 ?
Eu9 Bi13 Eu3 91.08(2) 7_556 . ?
Eu9 Bi13 Eu3 156.23(2) 8_455 . ?
Eu9 Bi13 Eu3 156.23(2) 7_556 2_556 ?
Eu9 Bi13 Eu3 91.08(2) 8_455 2_556 ?
Eu3 Bi13 Eu3 96.09(4) . 2_556 ?
Eu9 Bi13 Eu5 72.15(2) 7_556 2_556 ?
Eu9 Bi13 Eu5 70.36(2) 8_455 2_556 ?
Eu3 Bi13 Eu5 132.56(2) . 2_556 ?
Eu3 Bi13 Eu5 86.49(2) 2_556 2_556 ?
Eu9 Bi13 Eu5 70.36(2) 7_556 . ?
Eu9 Bi13 Eu5 72.15(2) 8_455 . ?
Eu3 Bi13 Eu5 86.48(2) . . ?
Eu3 Bi13 Eu5 132.56(2) 2_556 . ?
Eu5 Bi13 Eu5 125.23(4) 2_556 . ?
Eu9 Bi13 Eu1 86.71(2) 7_556 2_556 ?
Eu9 Bi13 Eu1 132.25(2) 8_455 2_556 ?
Eu3 Bi13 Eu1 71.50(2) . 2_556 ?
Eu3 Bi13 Eu1 74.26(3) 2_556 2_556 ?
Eu5 Bi13 Eu1 63.70(2) 2_556 2_556 ?
Eu5 Bi13 Eu1 148.00(2) . 2_556 ?
Eu9 Bi13 Eu1 132.25(2) 7_556 . ?
Eu9 Bi13 Eu1 86.71(2) 8_455 . ?
Eu3 Bi13 Eu1 74.26(3) . . ?
Eu3 Bi13 Eu1 71.50(2) 2_556 . ?
Eu5 Bi13 Eu1 148.00(2) 2_556 . ?
Eu5 Bi13 Eu1 63.70(2) . . ?
Eu1 Bi13 Eu1 127.77(4) 2_556 . ?
Eu4 Bi14 Eu4 92.83(4) 2 . ?
Eu4 Bi14 Eu2 75.36(2) 2 2 ?
Eu4 Bi14 Eu2 146.21(3) . 2 ?
Eu4 Bi14 Eu2 146.21(3) 2 . ?
Eu4 Bi14 Eu2 75.36(2) . . ?
Eu2 Bi14 Eu2 130.39(4) 2 . ?
Eu4 Bi14 Eu7 92.01(2) 2 8_455 ?
Eu4 Bi14 Eu7 142.00(2) . 8_455 ?
Eu2 Bi14 Eu7 71.04(2) 2 8_455 ?
Eu2 Bi14 Eu7 79.87(3) . 8_455 ?
Eu4 Bi14 Eu7 142.00(2) 2 7 ?
Eu4 Bi14 Eu7 92.01(2) . 7 ?
Eu2 Bi14 Eu7 79.87(3) 2 7 ?
Eu2 Bi14 Eu7 71.04(2) . 7 ?
Eu7 Bi14 Eu7 106.70(4) 8_455 7 ?
Eu4 Bi14 Eu8 71.43(3) 2 8_455 ?
Eu4 Bi14 Eu8 73.62(3) . 8_455 ?
Eu2 Bi14 Eu8 128.80(2) 2 8_455 ?
Eu2 Bi14 Eu8 74.86(2) . 8_455 ?
Eu7 Bi14 Eu8 72.36(2) 8_455 8_455 ?
Eu7 Bi14 Eu8 145.39(2) 7 8_455 ?
Eu4 Bi14 Eu8 73.62(2) 2 7 ?
Eu4 Bi14 Eu8 71.43(3) . 7 ?
Eu2 Bi14 Eu8 74.86(2) 2 7 ?
Eu2 Bi14 Eu8 128.80(2) . 7 ?
Eu7 Bi14 Eu8 145.39(2) 8_455 7 ?
Eu7 Bi14 Eu8 72.36(2) 7 7 ?
Eu8 Bi14 Eu8 128.36(4) 8_455 7 ?

loop_
_geom_bond_atom_site_label_1
_geom_bond_atom_site_label_2
_geom_bond_distance
_geom_bond_site_symmetry_2
_geom_bond_publ_flag
Eu1 Bi5 3.1987(10) . ?
Eu1 Bi1 3.3079(11) . ?
Eu1 Bi4 3.3756(11) 8_455 ?
Eu1 Bi7 3.4820(11) . ?
Eu1 Bi3 3.5025(11) . ?
Eu1 Bi13 3.5340(10) . ?
Eu1 Eu2 3.6551(13) . ?
Eu1 Eu5 3.7282(12) . ?
Eu1 Cd1 3.8895(16) . ?
Eu1 Eu3 3.9791(13) 2_556 ?
Eu1 Eu3 4.1106(13) . ?
Eu1 Eu10 4.2658(13) . ?
Eu2 Bi6 3.2787(10) . ?
Eu2 Bi2 3.3406(11) . ?
Eu2 Bi14 3.3551(10) . ?
Eu2 Bi1 3.3610(11) . ?
Eu2 Bi4 3.4269(11) 8_455 ?
Eu2 Cd2 3.5023(14) 5_556 ?
Eu2 Bi7 3.6074(11) . ?
Eu2 Cd1 3.7370(15) . ?
Eu2 Eu7 3.9035(13) 7 ?
Eu2 Eu4 4.0452(13) . ?
Eu2 Eu8 4.1694(12) 8_455 ?
Eu3 Bi13 3.2666(11) . ?
Eu3 Bi8 3.3954(11) . ?
Eu3 Bi4 3.4045(12) 7_556 ?
Eu3 Bi5 3.4613(12) . ?
Eu3 Bi5 3.6288(12) 5_556 ?
Eu3 Cd3 3.8622(18) . ?
Eu3 Bi3 3.8710(11) 7_556 ?
Eu3 Eu1 3.9791(13) 2_556 ?
Eu3 Eu6 4.1187(13) 7_556 ?
Eu3 Eu3 4.1879(18) 6 ?
Eu3 Eu5 4.3153(13) 7_556 ?
Eu4 Bi14 3.2614(11) . ?
Eu4 Bi12 3.3051(11) 3_455 ?
Eu4 Bi11 3.5714(12) 7 ?
Eu4 Bi11 3.6493(12) 3_455 ?
Eu4 Bi2 3.7895(12) 7 ?
Eu4 Bi1 3.7959(12) . ?
Eu4 Bi2 3.9475(11) . ?
Eu4 Eu8 3.9533(13) 7 ?
Eu4 Eu8 4.0570(13) 8_455 ?
Eu4 Eu11 4.1583(14) 7 ?
Eu4 Eu6 4.1636(13) . ?
Eu5 Bi10 3.2677(10) 7_556 ?
Eu5 Bi3 3.3047(11) . ?
Eu5 Bi3 3.3717(11) 7_556 ?
Eu5 Bi1 3.4786(11) . ?
Eu5 Bi8 3.4895(10) 7_556 ?
Eu5 Bi13 3.5312(10) . ?
Eu5 Eu9 3.9127(13) 7_556 ?
Eu5 Eu6 3.9438(13) . ?
Eu5 Eu9 3.9984(12) 8_455 ?
Eu5 Eu10 4.1572(13) 7_556 ?
Eu5 Eu3 4.3153(13) 7_556 ?
Eu6 Bi1 3.2174(11) . ?
Eu6 Bi4 3.2871(11) . ?
Eu6 Cd3 3.4772(13) 7_556 ?
Eu6 Bi2 3.4790(11) . ?
Eu6 Bi3 3.5215(11) . ?
Eu6 Cd1 3.5421(15) . ?
Eu6 Bi12 3.7880(11) 3_455 ?
Eu6 Bi8 3.8687(11) 7_556 ?
Eu6 Eu7 4.0076(13) . ?
Eu6 Eu3 4.1187(13) 7_556 ?
Eu7 Bi14 3.3637(10) 7 ?
Eu7 Bi6 3.4082(12) 7 ?
Eu7 Bi12 3.4366(11) 3_455 ?
Eu7 Bi4 3.4445(12) . ?
Eu7 Bi2 3.6632(11) . ?
Eu7 Bi2 3.7460(12) 7 ?
Eu7 Eu2 3.9035(13) 7 ?
Eu7 Eu8 4.0545(12) . ?
Eu7 Eu11 4.2616(14) 7 ?
Eu7 Eu2 4.3127(13) 8 ?
Eu7 Eu7 4.4834(18) 6_565 ?
Eu8 Bi1 3.2516(11) 8 ?
Eu8 Bi2 3.3451(11) . ?
Eu8 Bi11 3.3768(10) . ?
Eu8 Cd1 3.4994(16) . ?
Eu8 Bi14 3.5023(10) 7 ?
Eu8 Bi4 3.5215(11) . ?
Eu8 Bi9 3.5883(10) . ?
Eu8 Eu4 3.9534(13) 7 ?
Eu8 Eu4 4.0569(13) 8 ?
Eu8 Eu9 4.1008(13) . ?
Eu8 Eu2 4.1694(12) 8 ?
Eu9 Bi13 3.2481(11) 7_556 ?
Eu9 Bi9 3.3055(11) . ?
Eu9 Bi3 3.4754(11) . ?
Eu9 Bi1 3.5186(11) 8 ?
Eu9 Bi10 3.5194(11) 5_656 ?
Eu9 Bi10 3.5749(12) . ?
Eu9 Eu5 3.9127(13) 7_556 ?
Eu9 Eu5 3.9984(12) 8 ?
Eu9 Eu10 4.2035(14) . ?
Eu9 Eu12 4.2075(14) . ?
Eu9 Eu9 4.3992(17) 6 ?
Eu10 Bi7 3.4477(16) . ?
Eu10 Bi3 3.5098(7) . ?
Eu10 Bi3 3.5098(7) 6 ?
Eu10 Bi8 3.6909(17) . ?
Eu10 Bi10 3.6946(15) . ?
Eu10 Cd1 3.7915(17) 6 ?
Eu10 Cd1 3.7915(17) . ?
Eu10 Bi9 3.7926(16) . ?
Eu10 Bi5 3.7941(16) . ?
Eu10 Eu5 4.1572(13) 7_556 ?
Eu10 Eu5 4.1572(13) 4_546 ?
Eu10 Eu9 4.2035(14) 6 ?
Eu11 Cd1 3.5098(17) 6 ?
Eu11 Cd1 3.5099(17) . ?
Eu11 Bi2 3.5241(7) 6 ?
Eu11 Bi2 3.5241(7) . ?
Eu11 Bi7 3.5705(16) . ?
Eu11 Bi9 3.5932(16) . ?
Eu11 Bi11 3.6764(16) . ?
Eu11 Bi6 3.7470(16) . ?
Eu11 Bi12 3.7755(17) 5_655 ?
Eu11 Eu4 4.1585(14) 4_545 ?
Eu11 Eu4 4.1585(14) 7 ?
Eu11 Eu7 4.2616(14) 4_545 ?
Eu12 Bi1 3.1920(7) 3_545 ?
Eu12 Bi1 3.1920(7) 8 ?
Eu12 Bi8 3.5429(16) 5_656 ?
Eu12 Bi12 3.6979(16) . ?
Eu12 Bi10 3.8103(17) 5_656 ?
Eu12 Bi9 3.8383(16) . ?
Eu12 Bi11 3.8786(16) . ?
Eu12 Eu9 4.2075(14) 6 ?
Eu12 Eu4 4.2322(15) 3_545 ?
Eu12 Eu4 4.2322(15) 8 ?
Eu12 Eu6 4.2569(13) 8 ?
Cd1 Bi3 2.9388(15) . ?
Cd1 Bi7 3.0053(14) . ?
Cd1 Bi9 3.0317(14) . ?
Cd1 Bi2 3.0922(15) . ?
Cd2 Cd3 2.902(3) . ?
Cd2 Bi7 2.928(2) 5_556 ?
Cd2 Bi4 2.9607(11) 7_556 ?
Cd2 Bi4 2.9607(11) 4_546 ?
Cd2 Bi6 2.997(2) 5_556 ?
Cd2 Eu2 3.5024(14) 5_556 ?
Cd2 Eu2 3.5024(14) 2_556 ?
Cd3 Bi8 2.968(2) . ?
Cd3 Bi12 2.986(2) 5_656 ?
Cd3 Bi4 3.0569(11) 4_546 ?
Cd3 Bi4 3.0569(11) 7_556 ?
Cd3 Eu6 3.4772(13) 7_556 ?
Cd3 Eu6 3.4772(13) 4_546 ?
Cd3 Eu3 3.8622(18) 6 ?
Bi1 Eu12 3.1920(7) 3_455 ?
Bi1 Eu8 3.2515(11) 8_455 ?
Bi1 Eu9 3.5186(11) 8_455 ?
Bi2 Eu7 3.7459(12) 7 ?
Bi2 Eu4 3.7896(12) 7 ?
Bi3 Eu5 3.3716(11) 7_556 ?
Bi3 Eu3 3.8710(11) 7_556 ?
Bi4 Cd2 2.9607(11) 7_556 ?
Bi4 Cd3 3.0569(11) 7_556 ?
Bi4 Eu1 3.3756(11) 8 ?
Bi4 Eu3 3.4044(12) 7_556 ?
Bi4 Eu2 3.4270(11) 8 ?
Bi5 Bi5 3.0256(19) 5_556 ?
Bi5 Eu1 3.1987(10) 6 ?
Bi5 Eu3 3.4613(12) 6 ?
Bi5 Eu3 3.6288(12) 5_556 ?
Bi5 Eu3 3.6288(12) 2_556 ?
Bi6 Cd2 2.997(2) 5_556 ?
Bi6 Bi6 3.037(2) 5 ?
Bi6 Eu2 3.2787(10) 6 ?
Bi6 Eu7 3.4082(12) 4_545 ?
Bi6 Eu7 3.4082(12) 7 ?
Bi7 Cd2 2.928(2) 5_556 ?
Bi7 Cd1 3.0053(14) 6 ?
Bi7 Eu1 3.4820(11) 6 ?
Bi7 Eu2 3.6074(11) 6 ?
Bi8 Eu3 3.3954(11) 6 ?
Bi8 Eu5 3.4896(10) 7_556 ?
Bi8 Eu5 3.4896(10) 4_546 ?
Bi8 Eu12 3.5428(16) 5_656 ?
Bi8 Bi10 3.6085(13) . ?
Bi8 Eu6 3.8687(11) 7_556 ?
Bi8 Eu6 3.8687(11) 4_546 ?
Bi9 Cd1 3.0317(14) 6 ?
Bi9 Eu9 3.3055(11) 6 ?
Bi9 Eu8 3.5883(10) 6 ?
Bi9 Bi11 3.6151(14) . ?
Bi10 Bi10 3.0613(18) 5_656 ?
Bi10 Eu5 3.2676(10) 4_546 ?
Bi10 Eu5 3.2676(10) 7_556 ?
Bi10 Eu9 3.5194(11) 2_656 ?
Bi10 Eu9 3.5194(11) 5_656 ?
Bi10 Eu9 3.5749(12) 6 ?
Bi10 Eu12 3.8102(17) 5_656 ?
Bi11 Bi11 3.0982(19) 5_655 ?
Bi11 Eu8 3.3767(10) 6 ?
Bi11 Eu4 3.5715(12) 4_545 ?
Bi11 Eu4 3.5715(12) 7 ?
Bi11 Eu4 3.6493(12) 8 ?
Bi11 Eu4 3.6493(12) 3_545 ?
Bi12 Cd3 2.986(2) 5_656 ?
Bi12 Eu4 3.3051(11) 3_545 ?
Bi12 Eu4 3.3051(11) 8 ?
Bi12 Eu7 3.4366(11) 8 ?
Bi12 Eu7 3.4366(11) 3_545 ?
Bi12 Eu11 3.7754(17) 5_655 ?
Bi12 Eu6 3.7879(11) 8 ?
Bi12 Eu6 3.7879(11) 3_545 ?
Bi13 Eu9 3.2481(11) 7_556 ?
Bi13 Eu9 3.2481(11) 8_455 ?
Bi13 Eu3 3.2666(11) 2_556 ?
Bi13 Eu5 3.5311(10) 2_556 ?
Bi13 Eu1 3.5340(10) 2_556 ?
Bi14 Eu4 3.2614(11) 2 ?
Bi14 Eu2 3.3551(10) 2 ?
Bi14 Eu7 3.3636(10) 8_455 ?
Bi14 Eu7 3.3636(10) 7 ?
Bi14 Eu8 3.5023(10) 8_455 ?
Bi14 Eu8 3.5023(10) 7 ?
